data_4134697
loop_
_publ_author_name
'Rice, Natalie T.'
'McCabe, Karl'
'Bacsa, John'
'Maron, Laurent'
'La Pierre, Henry S.'

_publ_section_title
;
 Two-Electron Oxidative Atom Transfer at a Homoleptic, Tetravalent Uranium
 Complex.
;
_journal_issue 16
_journal_name_full 'Journal of the American Chemical Society'
_journal_page_first 7368
_journal_page_last 7373
_journal_paper_doi 10.1021/jacs.0c02693
_journal_volume 142
_journal_year 2020
_chemical_formula_moiety 'C69 H131 N17 P4 U'
_chemical_formula_sum 'C69 H131 N17 P4 U'
_chemical_formula_weight 1560.81
_space_group_crystal_system monoclinic
_space_group_IT_number 14
_space_group_name_Hall '-P 2ybc'
_space_group_name_H-M_alt 'P 1 21/c 1'
_atom_sites_solution_hydrogens geom
_atom_sites_solution_primary dual
_audit_creation_date 2018-10-30
_audit_creation_method
;
Olex2 1.2-alpha
(compiled 2018.07.26 svn.r3523 for OlexSys, GUI svn.r5532)
;
_cell_angle_alpha 90
_cell_angle_beta 97.018(5)
_cell_angle_gamma 90
_cell_formula_units_Z 8
_cell_length_a 14.9753(17)
_cell_length_b 22.266(3)
_cell_length_c 47.714(6)
_cell_measurement_reflns_used 9496
_cell_measurement_temperature 100(2)
_cell_measurement_theta_max 30.944
_cell_measurement_theta_min 2.36
_cell_volume 15791(3)
_computing_cell_refinement 'SAINT V8.38A (Bruker, 2016)'
_computing_data_collection 'APEX2  v2016.5-1 (Bruker, 2014)'
_computing_data_reduction 'SAINT V8.38A (Bruker, 2016)'
_computing_molecular_graphics 'Olex2 (Dolomanov et al., 2009)'
_computing_publication_material 'Olex2 (Dolomanov et al., 2009)'
_computing_structure_refinement 'ShelXL (Sheldrick, 2015)'
_computing_structure_solution 'ShelXT (Sheldrick, 2015)'
_diffrn_ambient_temperature 100(2)
_diffrn_detector_area_resol_mean 7.495
_diffrn_measured_fraction_theta_full 0.998
_diffrn_measured_fraction_theta_max 0.999
_diffrn_measurement_device_type 'Bruker D8 Venture'
_diffrn_measurement_method '\f and \w scans'
_diffrn_radiation_monochromator 'multilayer mirror'
_diffrn_radiation_type MoK\a
_diffrn_radiation_wavelength 0.71073
_diffrn_reflns_av_R_equivalents 0.0657
_diffrn_reflns_av_unetI/netI 0.0503
_diffrn_reflns_Laue_measured_fraction_full 0.998
_diffrn_reflns_Laue_measured_fraction_max 0.999
_diffrn_reflns_limit_h_max 19
_diffrn_reflns_limit_h_min -16
_diffrn_reflns_limit_k_max 28
_diffrn_reflns_limit_k_min -28
_diffrn_reflns_limit_l_max 61
_diffrn_reflns_limit_l_min -61
_diffrn_reflns_number 158678
_diffrn_reflns_point_group_measured_fraction_full 0.998
_diffrn_reflns_point_group_measured_fraction_max 0.999
_diffrn_reflns_theta_full 25.242
_diffrn_reflns_theta_max 27.484
_diffrn_reflns_theta_min 2.193
_diffrn_source 'microfocus sealed tube'
_diffrn_source_current 1.4
_diffrn_source_voltage 50
_diffrn_standards_number 0
_exptl_absorpt_coefficient_mu 2.186
_exptl_absorpt_correction_T_max 0.7462
_exptl_absorpt_correction_T_min 0.5697
_exptl_absorpt_correction_type multi-scan
_exptl_absorpt_process_details
'SADABS-2016/2 (Bruker,2016/2) was used for absorption correction. wR2(int) was 0.1015 before and 0.0835 after correction. The Ratio of minimum to maximum transmission is 0.7635. The \l/2 correction factor is Not present.'
_exptl_crystal_colour black
_exptl_crystal_colour_primary black
_exptl_crystal_density_diffrn 1.313
_exptl_crystal_description prism
_exptl_crystal_F_000 6528
_exptl_crystal_recrystallization_method 'The material was recrystallised from --- by as supplied'
_exptl_crystal_size_max 0.312
_exptl_crystal_size_mid 0.206
_exptl_crystal_size_min 0.192
_refine_diff_density_max 3.048
_refine_diff_density_min -1.269
_refine_diff_density_rms 0.134
_refine_ls_extinction_method none
_refine_ls_goodness_of_fit_ref 1.035
_refine_ls_hydrogen_treatment constr
_refine_ls_matrix_type full
_refine_ls_number_parameters 1706
_refine_ls_number_reflns 36167
_refine_ls_number_restraints 3198
_refine_ls_restrained_S_all 1.339
_refine_ls_R_factor_all 0.0693
_refine_ls_R_factor_gt 0.0534
_refine_ls_shift/su_max 0.003
_refine_ls_shift/su_mean 0.000
_refine_ls_structure_factor_coef Fsqd
_refine_ls_weighting_details 'w=1/[\s^2^(Fo^2^)+(0.0507P)^2^+75.0322P] where P=(Fo^2^+2Fc^2^)/3'
_refine_ls_weighting_scheme calc
_refine_ls_wR_factor_gt 0.1220
_refine_ls_wR_factor_ref 0.1312
_reflns_Friedel_coverage 0.000
_reflns_number_gt 28612
_reflns_number_total 36167
_reflns_threshold_expression 'I > 2\s(I)'
_cod_data_source_file ja0c02693_si_003.cif
_cod_data_source_block ntr-02-197_l
_cod_depositor_comments 'Adding full bibliography for 4134695--4134697.cif.'
_cod_database_code 4134697
_shelx_shelxl_version_number 2018/3
_shelx_space_group_comment
;
The symmetry employed for this shelxl refinement is uniquely defined
by the following loop, which should always be used as a source of
symmetry information in preference to the above space-group names.
They are only intended as comments.
;
_shelx_estimated_absorpt_t_max 0.679
_shelx_estimated_absorpt_t_min 0.549
_olex2_refinement_description
;
1. Fixed Uiso
 At 1.2 times of:
  All C(H) groups, All C(H,H) groups
 At 1.5 times of:
  All C(H,H,H) groups
2. Uiso/Uaniso restraints and constraints
Uanis(P1_3) \\sim Ueq: with sigma of 0.002 and sigma for terminal atoms of 0.004
Uanis(C15_1) \\sim Ueq: with sigma of 0.002 and sigma for terminal atoms of
0.004
Uanis(N1_3) = Uanis(N1_4)
Uanis(C13_3) = Uanis(C13_4)
Uanis(C14_3) = Uanis(C14_4)
Uanis(C12_3) = Uanis(C12_4)
Uanis(C15_3) = Uanis(C15_4)
Uanis(C11_3) = Uanis(C11_4)
Uanis(N4_3) = Uanis(N4_4)
Uanis(P1_3) = Uanis(P1_4)
Uanis(N2_3) = Uanis(N2_4)
Uanis(N3_3) = Uanis(N3_4)
Uanis(C1_3) = Uanis(C1_4)
Uanis(C5_3) = Uanis(C5_4)
Uanis(C6_3) = Uanis(C6_4)
Uanis(C10_3) = Uanis(C10_4)
Uanis(C2_3) = Uanis(C2_4)
Uanis(C4_3) = Uanis(C4_4)
Uanis(C7_3) = Uanis(C7_4)
Uanis(C9_3) = Uanis(C9_4)
Uanis(C3_3) = Uanis(C3_4)
Uanis(C8_3) = Uanis(C8_4)
3. Rigid body (RIGU) restrains
 P1_1, N1_1, N2_1, N3_1, N4_1, C1_1, C2_1, C3_1, C4_1, C5_1, C6_1, C7_1, C8_1,
 C9_1, C10_1, C11_1, C12_1, C13_1, C14_1, C15_1
 P1_2, N1_2, N2_2, N3_2, N4_2, C1_2, C2_2, C3_2, C4_2, C5_2, C6_2, C7_2, C8_2,
 C9_2, C10_2, C11_2, C12_2, C13_2, C14_2, C15_2
 P1_3, N1_3, N2_3, N3_3, N4_3, C1_3, C2_3, C3_3, C4_3, C5_3, C6_3, C7_3, C8_3,
 C9_3, C10_3, C11_3, C12_3, C13_3, C14_3, C15_3
 P1_4, N1_4, N2_4, N3_4, N4_4, C1_4, C2_4, C3_4, C4_4, C5_4, C6_4, C7_4, C8_4,
 C9_4, C10_4, C11_4, C12_4, C13_4, C14_4, C15_4
 P1_5, N1_5, N2_5, N3_5, N4_5, C1_5, C2_5, C3_5, C4_5, C5_5, C6_5, C7_5, C8_5,
 C9_5, C10_5, C11_5, C12_5, C13_5, C14_5, C15_5
 P1_6, N1_6, N2_6, N3_6, N4_6, C1_6, C2_6, C3_6, C4_6, C5_6, C6_6, C7_6, C8_6,
 C9_6, C10_6, C11_6, C12_6, C13_6, C14_6, C15_6
 P1_7, N1_7, N2_7, N3_7, N4_7, C1_7, C2_7, C3_7, C4_7, C5_7, C6_7, C7_7, C8_7,
 C9_7, C10_7, C11_7, C12_7, C13_7, C14_7, C15_7
 P1_8, N1_8, N2_8, N3_8, N4_8, C1_8, C2_8, C3_8, C4_8, C5_8, C6_8, C7_8, C8_8,
 C9_8, C10_8, C11_8, C12_8, C13_8, C14_8, C15_8
 P1_9, N1_9, N2_9, N3_9, N4_9, C1_9, C2_9, C3_9, C4_9, C5_9, C6_9, C7_9, C8_9,
 C9_9, C10_9, C11_9, C12_9, C13_9, C14_9, C15_9
 with sigma for 1-2 distances of 0.001 and sigma for 1-3 distances of 0.001
4. Same fragment restrains
{P1_2, N1_2, N2_2, N3_2, N4_2, C1_2, C2_2, C3_2, C4_2, C5_2, C6_2, C7_2, C8_2,
C9_2, C10_2, C11_2, C12_2, C13_2, C14_2, C15_2}
{P1_3, N1_3, N2_3, N3_3, N4_3, C1_3, C2_3, C3_3, C4_3, C5_3, C6_3, C7_3, C8_3,
C9_3, C10_3, C11_3, C12_3, C13_3, C14_3, C15_3}
{P1_4, N1_4, N2_4, N3_4, N4_4, C1_4, C2_4, C3_4, C4_4, C5_4, C6_4, C7_4, C8_4,
C9_4, C10_4, C11_4, C12_4, C13_4, C14_4, C15_4}
{P1_5, N1_5, N2_5, N3_5, N4_5, C1_5, C2_5, C3_5, C4_5, C5_5, C6_5, C7_5, C8_5,
C9_5, C10_5, C11_5, C12_5, C13_5, C14_5, C15_5}
{P1_6, N1_6, N2_6, N3_6, N4_6, C1_6, C2_6, C3_6, C4_6, C5_6, C6_6, C7_6, C8_6,
C9_6, C10_6, C11_6, C12_6, C13_6, C14_6, C15_6}
{P1_7, N1_7, N2_7, N3_7, N4_7, C1_7, C2_7, C3_7, C4_7, C5_7, C6_7, C7_7, C8_7,
C9_7, C10_7, C11_7, C12_7, C13_7, C14_7, C15_7}
{P1_8, N1_8, N2_8, N3_8, N4_8, C1_8, C2_8, C3_8, C4_8, C5_8, C6_8, C7_8, C8_8,
C9_8, C10_8, C11_8, C12_8, C13_8, C14_8, C15_8}
{P1_9, N1_9, N2_9, N3_9, N4_9, C1_9, C2_9, C3_9, C4_9, C5_9, C6_9, C7_9, C8_9,
C9_9, C10_9, C11_9, C12_9, C13_9, C14_9, C15_9}
as
{P1_1, N1_1, N2_1, N3_1, N4_1, C1_1, C2_1, C3_1, C4_1, C5_1, C6_1, C7_1, C8_1,
C9_1, C10_1, C11_1, C12_1, C13_1, C14_1, C15_1} sigma for 1-2: 0.001 1-3: 0.001
5. Others
 Sof(P1)=Sof(N1)=Sof(N2)=Sof(N3)=Sof(N4)=Sof(C1)=Sof(H1A)=Sof(H1B)=Sof(C2)=
 Sof(H2A)=Sof(H2B)=Sof(C3)=Sof(H3A)=Sof(H3B)=Sof(C4)=Sof(H4A)=Sof(H4B)=Sof(C5)=
 Sof(H5A)=Sof(H5B)=Sof(C6)=Sof(H6A)=Sof(H6B)=Sof(C7)=Sof(H7A)=Sof(H7B)=Sof(C8)=
 Sof(H8A)=Sof(H8B)=Sof(C9)=Sof(H9A)=Sof(H9B)=Sof(C10)=Sof(H10A)=Sof(H10B)=
 Sof(C11)=Sof(H11A)=Sof(H11B)=Sof(C12)=Sof(H12A)=Sof(H12B)=Sof(C13)=Sof(H13A)=
 Sof(H13B)=Sof(C14)=Sof(H14A)=Sof(H14B)=Sof(C15)=Sof(H15A)=Sof(H15B)=1-FVAR(1)
 Sof(P1)=Sof(N1)=Sof(N2)=Sof(N3)=Sof(N4)=Sof(C1)=Sof(H1A)=Sof(H1B)=Sof(C2)=
 Sof(H2A)=Sof(H2B)=Sof(C3)=Sof(H3A)=Sof(H3B)=Sof(C4)=Sof(H4A)=Sof(H4B)=Sof(C5)=
 Sof(H5A)=Sof(H5B)=Sof(C6)=Sof(H6A)=Sof(H6B)=Sof(C7)=Sof(H7A)=Sof(H7B)=Sof(C8)=
 Sof(H8A)=Sof(H8B)=Sof(C9)=Sof(H9A)=Sof(H9B)=Sof(C10)=Sof(H10A)=Sof(H10B)=
 Sof(C11)=Sof(H11A)=Sof(H11B)=Sof(C12)=Sof(H12A)=Sof(H12B)=Sof(C13)=Sof(H13A)=
 Sof(H13B)=Sof(C14)=Sof(H14A)=Sof(H14B)=Sof(C15)=Sof(H15A)=Sof(H15B)=FVAR(1)
6.a Secondary CH2 refined with riding coordinates:
 C1(H1A,H1B), C2(H2A,H2B), C3(H3A,H3B), C4(H4A,H4B), C5(H5A,H5B), C6(H6A,H6B),
 C7(H7A,H7B), C8(H8A,H8B), C9(H9A,H9B), C10(H10A,H10B), C11(H11A,H11B),
 C12(H12A,H12B), C13(H13A,H13B), C14(H14A,H14B), C15(H15A,H15B), C1(H1A,H1B),
 C2(H2A,H2B), C3(H3A,H3B), C4(H4A,H4B), C5(H5A,H5B), C6(H6A,H6B), C7(H7A,H7B),
 C8(H8A,H8B), C9(H9A,H9B), C10(H10A,H10B), C11(H11A,H11B), C12(H12A,H12B),
 C13(H13A,H13B), C14(H14A,H14B), C15(H15A,H15B), C1(H1A,H1B), C2(H2A,H2B),
 C3(H3A,H3B), C4(H4A,H4B), C5(H5A,H5B), C6(H6A,H6B), C7(H7A,H7B), C8(H8A,H8B),
 C9(H9A,H9B), C10(H10A,H10B), C11(H11A,H11B), C12(H12A,H12B), C13(H13A,H13B),
 C14(H14A,H14B), C15(H15A,H15B), C1(H1A,H1B), C2(H2A,H2B), C3(H3A,H3B), C4(H4A,
 H4B), C5(H5A,H5B), C6(H6A,H6B), C7(H7A,H7B), C8(H8A,H8B), C9(H9A,H9B),
 C10(H10A,H10B), C11(H11A,H11B), C12(H12A,H12B), C13(H13A,H13B), C14(H14A,H14B),
  C15(H15A,H15B), C1(H1A,H1B), C2(H2A,H2B), C3(H3A,H3B), C4(H4A,H4B), C5(H5A,
 H5B), C6(H6A,H6B), C7(H7A,H7B), C8(H8A,H8B), C9(H9A,H9B), C10(H10A,H10B),
 C11(H11A,H11B), C12(H12A,H12B), C13(H13A,H13B), C14(H14A,H14B), C15(H15A,H15B),
  C1(H1A,H1B), C2(H2A,H2B), C3(H3A,H3B), C4(H4A,H4B), C5(H5A,H5B), C6(H6A,H6B),
 C7(H7A,H7B), C8(H8A,H8B), C9(H9A,H9B), C10(H10A,H10B), C11(H11A,H11B),
 C12(H12A,H12B), C13(H13A,H13B), C14(H14A,H14B), C15(H15A,H15B), C1(H1A,H1B),
 C2(H2A,H2B), C3(H3A,H3B), C4(H4A,H4B), C5(H5A,H5B), C6(H6A,H6B), C7(H7A,H7B),
 C8(H8A,H8B), C9(H9A,H9B), C10(H10A,H10B), C11(H11A,H11B), C12(H12A,H12B),
 C13(H13A,H13B), C14(H14A,H14B), C15(H15A,H15B), C1(H1A,H1B), C2(H2A,H2B),
 C3(H3A,H3B), C4(H4A,H4B), C5(H5A,H5B), C6(H6A,H6B), C7(H7A,H7B), C8(H8A,H8B),
 C9(H9A,H9B), C10(H10A,H10B), C11(H11A,H11B), C12(H12A,H12B), C13(H13A,H13B),
 C14(H14A,H14B), C15(H15A,H15B), C1(H1A,H1B), C2(H2A,H2B), C3(H3A,H3B), C4(H4A,
 H4B), C5(H5A,H5B), C6(H6A,H6B), C7(H7A,H7B), C8(H8A,H8B), C9(H9A,H9B),
 C10(H10A,H10B), C11(H11A,H11B), C12(H12A,H12B), C13(H13A,H13B), C14(H14A,H14B),
  C15(H15A,H15B)
6.b Aromatic/amide H refined with riding coordinates:
 C18(H18), C20(H20), C18(H18), C20(H20)
6.c Idealised Me refined as rotating group:
 C22(H22A,H22B,H22C), C23(H23A,H23B,H23C), C24(H24A,H24B,H24C), C22(H22A,H22B,
 H22C), C23(H23A,H23B,H23C), C24(H24A,H24B,H24C)
;
_smtbx_masks_special_details
;
;
_smtbx_masks_void_probe_radius 0.1
_smtbx_masks_void_truncation_radius 1.2
_olex2_diffrn_ambient_temperature_device 'Oxford Cryosystems'
_olex2_exptl_crystal_mounting_method 'The crystal was mounted on a loop with paratone oil'
_olex2_submission_original_sample_id NTR-02-197
_olex2_submission_special_instructions 'No special instructions were received'

loop_
_space_group_symop_operation_xyz
'x, y, z'
'-x, y+1/2, -z+1/2'
'-x, -y, -z'
'x, -y-1/2, z-1/2'

loop_
_atom_site_label
_atom_site_type_symbol
_atom_site_fract_x
_atom_site_fract_y
_atom_site_fract_z
_atom_site_U_iso_or_equiv
_atom_site_adp_type
_atom_site_occupancy
_atom_site_site_symmetry_order
_atom_site_calc_flag
_atom_site_refinement_flags_posn
_atom_site_refinement_flags_adp
_atom_site_refinement_flags_occupancy
_atom_site_disorder_assembly
_atom_site_disorder_group
U1 U 0.41692(2) 0.25050(2) 0.87476(2) 0.01636(5) Uani 1 1 d . . . . .
U2 U 0.08408(2) 0.29740(2) 0.62826(2) 0.01537(5) Uani 1 1 d . . . . .
N5_10 N 0.3750(3) 0.18847(19) 0.84609(9) 0.0249(9) Uani 1 1 d . . . . .
C16_10 C 0.3688(3) 0.1431(2) 0.82657(10) 0.0238(10) Uani 1 1 d . . . . .
C17_10 C 0.3912(3) 0.0839(2) 0.83567(11) 0.0257(11) Uani 1 1 d . . . . .
C18_10 C 0.3846(3) 0.0375(2) 0.81634(11) 0.0269(11) Uani 1 1 d . . . . .
H18_10 H 0.397388 -0.002266 0.822798 0.032 Uiso 1 1 calc R . . . .
C19_10 C 0.3597(3) 0.0475(3) 0.78753(11) 0.0288(11) Uani 1 1 d . . . . .
C20_10 C 0.3382(3) 0.1060(3) 0.77856(11) 0.0298(12) Uani 1 1 d . . . . .
H20_10 H 0.321222 0.113395 0.759026 0.036 Uiso 1 1 calc R . . . .
C21_10 C 0.3409(3) 0.1536(2) 0.79736(11) 0.0259(11) Uani 1 1 d . . . . .
C22_10 C 0.4248(4) 0.0736(2) 0.86621(11) 0.0285(11) Uani 1 1 d . . . . .
H22A_10 H 0.482380 0.094389 0.870933 0.043 Uiso 1 1 calc GR . . . .
H22B_10 H 0.433110 0.030496 0.869673 0.043 Uiso 1 1 calc GR . . . .
H22C_10 H 0.380868 0.089338 0.877971 0.043 Uiso 1 1 calc GR . . . .
C23_10 C 0.3574(4) -0.0034(3) 0.76607(12) 0.0380(14) Uani 1 1 d . . . . .
H23A_10 H 0.402353 0.004172 0.753180 0.057 Uiso 1 1 calc GR . . . .
H23B_10 H 0.297485 -0.005510 0.755275 0.057 Uiso 1 1 calc GR . . . .
H23C_10 H 0.370956 -0.041486 0.775962 0.057 Uiso 1 1 calc GR . . . .
C24_10 C 0.3169(4) 0.2162(2) 0.78699(12) 0.0327(12) Uani 1 1 d . . . . .
H24A_10 H 0.251354 0.220827 0.784452 0.049 Uiso 1 1 calc GR . . . .
H24B_10 H 0.340165 0.222894 0.768920 0.049 Uiso 1 1 calc GR . . . .
H24C_10 H 0.343631 0.245526 0.800869 0.049 Uiso 1 1 calc GR . . . .
N5_11 N 0.1271(3) 0.35914(18) 0.65708(9) 0.0233(9) Uani 1 1 d . . . . .
C16_11 C 0.1342(3) 0.4054(2) 0.67603(10) 0.0215(10) Uani 1 1 d . . . . .
C17_11 C 0.1627(3) 0.3949(2) 0.70544(11) 0.0244(10) Uani 1 1 d . . . . .
C18_11 C 0.1661(3) 0.4433(3) 0.72411(12) 0.0309(12) Uani 1 1 d . . . . .
H18_11 H 0.184176 0.436334 0.743625 0.037 Uiso 1 1 calc R . . . .
C19_11 C 0.1438(3) 0.5016(2) 0.71505(12) 0.0297(12) Uani 1 1 d . . . . .
C20_11 C 0.1169(3) 0.5112(2) 0.68651(12) 0.0306(12) Uani 1 1 d . . . . .
H20_11 H 0.102001 0.550812 0.680183 0.037 Uiso 1 1 calc R . . . .
C21_11 C 0.1109(3) 0.4647(2) 0.66682(11) 0.0244(10) Uani 1 1 d . . . . .
C22_11 C 0.1855(4) 0.3324(3) 0.71603(12) 0.0346(13) Uani 1 1 d . . . . .
H22A_11 H 0.143202 0.303728 0.706109 0.052 Uiso 1 1 calc GR . . . .
H22B_11 H 0.181280 0.330490 0.736349 0.052 Uiso 1 1 calc GR . . . .
H22C_11 H 0.246903 0.322334 0.712549 0.052 Uiso 1 1 calc GR . . . .
C23_11 C 0.1467(4) 0.5528(3) 0.73605(13) 0.0427(15) Uani 1 1 d . . . . .
H23A_11 H 0.106124 0.544021 0.750154 0.064 Uiso 1 1 calc GR . . . .
H23B_11 H 0.127636 0.590071 0.726115 0.064 Uiso 1 1 calc GR . . . .
H23C_11 H 0.208207 0.557536 0.745469 0.064 Uiso 1 1 calc GR . . . .
C24_11 C 0.0752(4) 0.4733(3) 0.63640(11) 0.0311(12) Uani 1 1 d . . . . .
H24A_11 H 0.120806 0.460796 0.624509 0.047 Uiso 1 1 calc GR . . . .
H24B_11 H 0.060698 0.515821 0.632929 0.047 Uiso 1 1 calc GR . . . .
H24C_11 H 0.020793 0.449072 0.631828 0.047 Uiso 1 1 calc GR . . . .
P1_1 P 0.19865(7) 0.21267(5) 0.89276(2) 0.0267(3) Uani 1 1 d D U . . .
N1_1 N 0.29872(13) 0.23177(11) 0.89453(6) 0.0326(10) Uani 1 1 d D U . . .
N2_1 N 0.15220(16) 0.17149(9) 0.86547(4) 0.0279(8) Uani 1 1 d D U . . .
N3_1 N 0.12991(14) 0.27176(9) 0.89168(5) 0.0331(9) Uani 1 1 d D U . . .
N4_1 N 0.17984(16) 0.16911(11) 0.92007(4) 0.0373(10) Uani 1 1 d D U . . .
C1_1 C 0.1812(2) 0.10890(10) 0.86395(6) 0.0290(10) Uani 1 1 d D U . . .
H1A_1 H 0.189034 0.091225 0.883137 0.035 Uiso 1 1 calc R . . . .
H1B_1 H 0.239907 0.107259 0.856426 0.035 Uiso 1 1 calc R . . . .
C2_1 C 0.1119(3) 0.07265(12) 0.84495(7) 0.0330(11) Uani 1 1 d D U . . .
H2A_1 H 0.133890 0.031006 0.843342 0.040 Uiso 1 1 calc R . . . .
H2B_1 H 0.054892 0.071080 0.853455 0.040 Uiso 1 1 calc R . . . .
C3_1 C 0.0948(3) 0.10068(14) 0.81571(6) 0.0366(11) Uani 1 1 d D U . . .
H3A_1 H 0.045810 0.078722 0.804229 0.044 Uiso 1 1 calc R . . . .
H3B_1 H 0.149759 0.097419 0.806179 0.044 Uiso 1 1 calc R . . . .
C4_1 C 0.0689(3) 0.16657(14) 0.81790(6) 0.0335(11) Uani 1 1 d D U . . .
H4A_1 H 0.063257 0.185211 0.798927 0.040 Uiso 1 1 calc R . . . .
H4B_1 H 0.009852 0.169574 0.825140 0.040 Uiso 1 1 calc R . . . .
C5_1 C 0.1396(3) 0.19998(12) 0.83760(5) 0.0316(10) Uani 1 1 d D U . . .
H5A_1 H 0.197347 0.200045 0.829478 0.038 Uiso 1 1 calc R . . . .
H5B_1 H 0.120506 0.242197 0.839510 0.038 Uiso 1 1 calc R . . . .
C6_1 C 0.1650(2) 0.33219(10) 0.89719(9) 0.0395(13) Uani 1 1 d D U . . .
H6A_1 H 0.159424 0.354861 0.879210 0.047 Uiso 1 1 calc R . . . .
H6B_1 H 0.229709 0.329587 0.904378 0.047 Uiso 1 1 calc R . . . .
C7_1 C 0.1176(2) 0.36587(15) 0.91800(9) 0.0419(13) Uani 1 1 d D U . . .
H7A_1 H 0.138360 0.408113 0.918751 0.050 Uiso 1 1 calc R . . . .
H7B_1 H 0.133374 0.348129 0.936985 0.050 Uiso 1 1 calc R . . . .
C8_1 C 0.0154(2) 0.36453(15) 0.91045(10) 0.0391(12) Uani 1 1 d D U . . .
H8A_1 H -0.013694 0.382511 0.926014 0.047 Uiso 1 1 calc R . . . .
H8B_1 H -0.001693 0.388708 0.893216 0.047 Uiso 1 1 calc R . . . .
C9_1 C -0.0174(2) 0.30045(16) 0.90545(11) 0.0433(14) Uani 1 1 d D U . . .
H9A_1 H -0.009601 0.278276 0.923567 0.052 Uiso 1 1 calc R . . . .
H9B_1 H -0.082358 0.300866 0.898386 0.052 Uiso 1 1 calc R . . . .
C10_1 C 0.03265(16) 0.26868(14) 0.88461(9) 0.0446(15) Uani 1 1 d D U . . .
H10A_1 H 0.013994 0.226006 0.883609 0.053 Uiso 1 1 calc R . . . .
H10B_1 H 0.016050 0.286613 0.865705 0.053 Uiso 1 1 calc R . . . .
C11_1 C 0.0925(2) 0.1411(2) 0.92226(7) 0.0468(15) Uani 1 1 d D U . . .
H11A_1 H 0.062382 0.132574 0.903031 0.056 Uiso 1 1 calc R . . . .
H11B_1 H 0.054293 0.169816 0.931278 0.056 Uiso 1 1 calc R . . . .
C12_1 C 0.0999(3) 0.0842(2) 0.93892(9) 0.076(2) Uani 1 1 d D U . . .
H12A_1 H 0.129633 0.053202 0.928420 0.092 Uiso 1 1 calc R . . . .
H12B_1 H 0.038788 0.069557 0.941289 0.092 Uiso 1 1 calc R . . . .
C13_1 C 0.1534(3) 0.0931(2) 0.96789(9) 0.084(3) Uani 1 1 d D U . . .
H13A_1 H 0.162835 0.053910 0.977565 0.101 Uiso 1 1 calc R . . . .
H13B_1 H 0.119328 0.119352 0.979549 0.101 Uiso 1 1 calc R . . . .
C14_1 C 0.2443(3) 0.1218(2) 0.96468(9) 0.076(2) Uani 1 1 d D U . . .
H14A_1 H 0.275632 0.131525 0.983618 0.092 Uiso 1 1 calc R . . . .
H14B_1 H 0.281827 0.092579 0.955720 0.092 Uiso 1 1 calc R . . . .
C15_1 C 0.2345(3) 0.17750(19) 0.94730(6) 0.0567(15) Uani 1 1 d D U . . .
H15A_1 H 0.206789 0.209115 0.957992 0.068 Uiso 1 1 calc R . . . .
H15B_1 H 0.295040 0.191677 0.944014 0.068 Uiso 1 1 calc R . . . .
P1_2 P 0.63208(7) 0.22822(5) 0.84607(2) 0.0210(2) Uani 1 1 d D U . . .
N1_2 N 0.54703(14) 0.24018(10) 0.86069(5) 0.0242(8) Uani 1 1 d D U . . .
N2_2 N 0.62335(16) 0.19960(8) 0.81359(4) 0.0252(8) Uani 1 1 d D U . . .
N3_2 N 0.70164(13) 0.17943(9) 0.86437(4) 0.0249(8) Uani 1 1 d D U . . .
N4_2 N 0.68976(14) 0.29172(8) 0.84212(4) 0.0253(8) Uani 1 1 d D U . . .
C1_2 C 0.5901(3) 0.23806(12) 0.78980(4) 0.0340(11) Uani 1 1 d D U . . .
H1A_2 H 0.612893 0.279441 0.793361 0.041 Uiso 1 1 calc R . . . .
H1B_2 H 0.523556 0.239368 0.787825 0.041 Uiso 1 1 calc R . . . .
C2_2 C 0.6209(3) 0.21435(15) 0.76257(5) 0.0430(14) Uani 1 1 d D U . . .
H2A_2 H 0.594864 0.239464 0.746495 0.052 Uiso 1 1 calc R . . . .
H2B_2 H 0.687247 0.217038 0.763828 0.052 Uiso 1 1 calc R . . . .
C3_2 C 0.5918(3) 0.14949(15) 0.75742(5) 0.0503(16) Uani 1 1 d D U . . .
H3A_2 H 0.617330 0.133775 0.740701 0.060 Uiso 1 1 calc R . . . .
H3B_2 H 0.525366 0.147509 0.753506 0.060 Uiso 1 1 calc R . . . .
C4_2 C 0.6236(3) 0.11088(12) 0.78308(6) 0.0372(12) Uani 1 1 d D U . . .
H4A_2 H 0.599453 0.069666 0.780113 0.045 Uiso 1 1 calc R . . . .
H4B_2 H 0.690069 0.108495 0.785505 0.045 Uiso 1 1 calc R . . . .
C5_2 C 0.5919(3) 0.13755(11) 0.80954(5) 0.0282(10) Uani 1 1 d D U . . .
H5A_2 H 0.525339 0.136631 0.807795 0.034 Uiso 1 1 calc R . . . .
H5B_2 H 0.615327 0.113150 0.826170 0.034 Uiso 1 1 calc R . . . .
C6_2 C 0.67474(19) 0.14946(16) 0.88923(6) 0.0329(11) Uani 1 1 d D U . . .
H6A_2 H 0.646027 0.110628 0.883416 0.039 Uiso 1 1 calc R . . . .
H6B_2 H 0.629434 0.174514 0.897213 0.039 Uiso 1 1 calc R . . . .
C7_2 C 0.7517(3) 0.1382(2) 0.91156(6) 0.0436(14) Uani 1 1 d D U . . .
H7A_2 H 0.730813 0.113276 0.926650 0.052 Uiso 1 1 calc R . . . .
H7B_2 H 0.772984 0.177038 0.920052 0.052 Uiso 1 1 calc R . . . .
C8_2 C 0.8299(2) 0.10654(19) 0.89995(7) 0.0409(12) Uani 1 1 d D U . . .
H8A_2 H 0.882397 0.104948 0.914722 0.049 Uiso 1 1 calc R . . . .
H8B_2 H 0.812407 0.064804 0.894648 0.049 Uiso 1 1 calc R . . . .
C9_2 C 0.85560(18) 0.13965(19) 0.87426(8) 0.0370(11) Uani 1 1 d D U . . .
H9A_2 H 0.882572 0.178898 0.880243 0.044 Uiso 1 1 calc R . . . .
H9B_2 H 0.901377 0.116056 0.865728 0.044 Uiso 1 1 calc R . . . .
C10_2 C 0.77586(19) 0.14964(16) 0.85268(6) 0.0306(10) Uani 1 1 d D U . . .
H10A_2 H 0.794275 0.174447 0.837151 0.037 Uiso 1 1 calc R . . . .
H10B_2 H 0.754755 0.110438 0.844622 0.037 Uiso 1 1 calc R . . . .
C11_2 C 0.7731(2) 0.29199(12) 0.82884(8) 0.0310(10) Uani 1 1 d D U . . .
H11A_2 H 0.768176 0.261794 0.813498 0.037 Uiso 1 1 calc R . . . .
H11B_2 H 0.823842 0.280050 0.843033 0.037 Uiso 1 1 calc R . . . .
C12_2 C 0.7933(3) 0.35183(14) 0.81696(9) 0.0430(14) Uani 1 1 d D U . . .
H12A_2 H 0.747454 0.361179 0.800794 0.052 Uiso 1 1 calc R . . . .
H12B_2 H 0.852709 0.350291 0.809885 0.052 Uiso 1 1 calc R . . . .
C13_2 C 0.7939(3) 0.40141(13) 0.83900(9) 0.0421(13) Uani 1 1 d D U . . .
H13A_2 H 0.800718 0.440949 0.830009 0.050 Uiso 1 1 calc R . . . .
H13B_2 H 0.845498 0.395642 0.853823 0.050 Uiso 1 1 calc R . . . .
C14_2 C 0.7061(3) 0.40000(12) 0.85228(9) 0.0391(12) Uani 1 1 d D U . . .
H14A_2 H 0.709660 0.429383 0.867948 0.047 Uiso 1 1 calc R . . . .
H14B_2 H 0.655778 0.412114 0.837969 0.047 Uiso 1 1 calc R . . . .
C15_2 C 0.6872(2) 0.33930(12) 0.86326(7) 0.0327(11) Uani 1 1 d D U . . .
H15A_2 H 0.732153 0.330199 0.879701 0.039 Uiso 1 1 calc R . . . .
H15B_2 H 0.627095 0.339589 0.869877 0.039 Uiso 1 1 calc R . . . .
P1_3 P 0.5236(2) 0.28664(14) 0.94538(7) 0.0231(5) Uani 0.547(5) 1 d D U P A 1
N1_3 N 0.4748(3) 0.2860(2) 0.91476(7) 0.0324(17) Uani 0.547(5) 1 d D U P A 1
N2_3 N 0.6285(2) 0.31405(15) 0.95153(11) 0.0284(8) Uani 0.547(5) 1 d D U P A 1
N3_3 N 0.5360(3) 0.21747(14) 0.95883(8) 0.0377(13) Uani 0.547(5) 1 d D U P A 1
N4_3 N 0.4700(2) 0.32891(19) 0.96683(9) 0.0216(12) Uani 0.547(5) 1 d D U P A 1
C1_3 C 0.6408(3) 0.37721(19) 0.9440(2) 0.0290(12) Uani 0.547(5) 1 d D U P A 1
H1A_3 H 0.590748 0.401557 0.949706 0.035 Uiso 0.547(5) 1 calc R . P A 1
H1B_3 H 0.639711 0.380800 0.923260 0.035 Uiso 0.547(5) 1 calc R . P A 1
C2_3 C 0.7299(3) 0.4009(2) 0.9586(3) 0.0326(15) Uani 0.547(5) 1 d D U P A 1
H2A_3 H 0.738429 0.442913 0.952628 0.039 Uiso 0.547(5) 1 calc R . P A 1
H2B_3 H 0.728805 0.400611 0.979264 0.039 Uiso 0.547(5) 1 calc R . P A 1
C3_3 C 0.8079(3) 0.3626(3) 0.9512(2) 0.0348(15) Uani 0.547(5) 1 d D U P A 1
H3A_3 H 0.864518 0.376436 0.962172 0.042 Uiso 0.547(5) 1 calc R . P A 1
H3B_3 H 0.814008 0.367093 0.930867 0.042 Uiso 0.547(5) 1 calc R . P A 1
C4_3 C 0.7918(2) 0.2968(3) 0.9578(3) 0.0344(12) Uani 0.547(5) 1 d D U P A 1
H4A_3 H 0.840139 0.271868 0.951381 0.041 Uiso 0.547(5) 1 calc R . P A 1
H4B_3 H 0.793572 0.291523 0.978475 0.041 Uiso 0.547(5) 1 calc R . P A 1
C5_3 C 0.7011(3) 0.2762(2) 0.9432(3) 0.0308(10) Uani 0.547(5) 1 d D U P A 1
H5A_3 H 0.701154 0.278324 0.922470 0.037 Uiso 0.547(5) 1 calc R . P A 1
H5B_3 H 0.690590 0.233905 0.948291 0.037 Uiso 0.547(5) 1 calc R . P A 1
C6_3 C 0.5308(7) 0.16522(17) 0.94019(11) 0.076(3) Uani 0.547(5) 1 d D U P A 1
H6A_3 H 0.592430 0.153512 0.936883 0.091 Uiso 0.547(5) 1 calc R . P A 1
H6B_3 H 0.497329 0.176386 0.921740 0.091 Uiso 0.547(5) 1 calc R . P A 1
C7_3 C 0.4858(8) 0.1126(2) 0.95180(15) 0.079(3) Uani 0.547(5) 1 d D U P A 1
H7A_3 H 0.491394 0.077339 0.939516 0.094 Uiso 0.547(5) 1 calc R . P A 1
H7B_3 H 0.420956 0.121471 0.951644 0.094 Uiso 0.547(5) 1 calc R . P A 1
C8_3 C 0.5265(8) 0.09747(19) 0.98194(15) 0.075(3) Uani 0.547(5) 1 d D U P A 1
H8A_3 H 0.489829 0.066047 0.989759 0.090 Uiso 0.547(5) 1 calc R . P A 1
H8B_3 H 0.588124 0.081533 0.981741 0.090 Uiso 0.547(5) 1 calc R . P A 1
C9_3 C 0.5296(9) 0.1530(2) 1.00049(11) 0.095(4) Uani 0.547(5) 1 d D U P A 1
H9A_3 H 0.467533 0.164674 1.003299 0.114 Uiso 0.547(5) 1 calc R . P A 1
H9B_3 H 0.562689 0.143589 1.019220 0.114 Uiso 0.547(5) 1 calc R . P A 1
C10_3 C 0.5744(7) 0.2045(2) 0.98778(12) 0.075(3) Uani 0.547(5) 1 d D U P A 1
H10A_3 H 0.569148 0.240711 0.999509 0.090 Uiso 0.547(5) 1 calc R . P A 1
H10B_3 H 0.639186 0.195367 0.988053 0.090 Uiso 0.547(5) 1 calc R . P A 1
C11_3 C 0.5116(3) 0.3520(3) 0.99394(10) 0.032(2) Uani 0.547(5) 1 d D U P A 1
H11A_3 H 0.577689 0.352929 0.993897 0.038 Uiso 0.547(5) 1 calc R . P A 1
H11B_3 H 0.498324 0.324174 1.009085 0.038 Uiso 0.547(5) 1 calc R . P A 1
C12_3 C 0.4798(4) 0.4135(3) 1.00040(14) 0.034(2) Uani 0.547(5) 1 d D U P A 1
H12A_3 H 0.502002 0.442706 0.987223 0.040 Uiso 0.547(5) 1 calc R . P A 1
H12B_3 H 0.505024 0.424781 1.019829 0.040 Uiso 0.547(5) 1 calc R . P A 1
C13_3 C 0.3775(4) 0.4166(3) 0.99778(15) 0.034(2) Uani 0.547(5) 1 d D U P A 1
H13A_3 H 0.358313 0.458720 1.000091 0.041 Uiso 0.547(5) 1 calc R . P A 1
H13B_3 H 0.355415 0.392220 1.012850 0.041 Uiso 0.547(5) 1 calc R . P A 1
C14_3 C 0.3371(3) 0.3931(3) 0.96891(15) 0.0263(17) Uani 0.547(5) 1 d D U P A 1
H14A_3 H 0.270787 0.391223 0.968234 0.032 Uiso 0.547(5) 1 calc R . P A 1
H14B_3 H 0.351333 0.421485 0.954096 0.032 Uiso 0.547(5) 1 calc R . P A 1
C15_3 C 0.3720(2) 0.3324(3) 0.96289(14) 0.0243(16) Uani 0.547(5) 1 d D U P A 1
H15A_3 H 0.347778 0.302790 0.975456 0.029 Uiso 0.547(5) 1 calc R . P A 1
H15B_3 H 0.349891 0.321347 0.943166 0.029 Uiso 0.547(5) 1 calc R . P A 1
P1_4 P 0.5313(2) 0.26987(16) 0.94713(8) 0.0231(5) Uani 0.453(5) 1 d D U P A 2
N1_4 N 0.4806(4) 0.2627(3) 0.91694(9) 0.0324(17) Uani 0.453(5) 1 d D U P A 2
N2_4 N 0.6289(3) 0.30781(17) 0.95162(13) 0.0284(8) Uani 0.453(5) 1 d D U P A 2
N3_4 N 0.5607(4) 0.20362(16) 0.96174(10) 0.0377(13) Uani 0.453(5) 1 d D U P A 2
N4_4 N 0.4709(3) 0.3076(2) 0.96837(10) 0.0216(12) Uani 0.453(5) 1 d D U P A 2
C1_4 C 0.6262(4) 0.3705(2) 0.9420(3) 0.0290(12) Uani 0.453(5) 1 d D U P A 2
H1A_4 H 0.571554 0.390308 0.947353 0.035 Uiso 0.453(5) 1 calc R . P A 2
H1B_4 H 0.623339 0.371695 0.921178 0.035 Uiso 0.453(5) 1 calc R . P A 2
C2_4 C 0.7094(4) 0.4041(2) 0.9552(3) 0.0326(15) Uani 0.453(5) 1 d D U P A 2
H2A_4 H 0.707934 0.445779 0.947883 0.039 Uiso 0.453(5) 1 calc R . P A 2
H2B_4 H 0.709334 0.406015 0.975927 0.039 Uiso 0.453(5) 1 calc R . P A 2
C3_4 C 0.7947(4) 0.3731(3) 0.9485(3) 0.0348(15) Uani 0.453(5) 1 d D U P A 2
H3A_4 H 0.847927 0.393420 0.958593 0.042 Uiso 0.453(5) 1 calc R . P A 2
H3B_4 H 0.798788 0.375875 0.927939 0.042 Uiso 0.453(5) 1 calc R . P A 2
C4_4 C 0.7942(3) 0.3073(3) 0.9573(4) 0.0344(12) Uani 0.453(5) 1 d D U P A 2
H4A_4 H 0.847257 0.286655 0.951248 0.041 Uiso 0.453(5) 1 calc R . P A 2
H4B_4 H 0.798089 0.304506 0.978078 0.041 Uiso 0.453(5) 1 calc R . P A 2
C5_4 C 0.7087(3) 0.2766(3) 0.9439(3) 0.0308(10) Uani 0.453(5) 1 d D U P A 2
H5A_4 H 0.707352 0.276375 0.923142 0.037 Uiso 0.453(5) 1 calc R . P A 2
H5B_4 H 0.708241 0.234349 0.950445 0.037 Uiso 0.453(5) 1 calc R . P A 2
C6_4 C 0.5255(7) 0.14784(18) 0.94876(12) 0.076(3) Uani 0.453(5) 1 d D U P A 2
H6A_4 H 0.575651 0.124867 0.942238 0.091 Uiso 0.453(5) 1 calc R . P A 2
H6B_4 H 0.482285 0.157568 0.931975 0.091 Uiso 0.453(5) 1 calc R . P A 2
C7_4 C 0.4796(7) 0.1094(3) 0.9682(2) 0.079(3) Uani 0.453(5) 1 d D U P A 2
H7A_4 H 0.464822 0.070100 0.959103 0.094 Uiso 0.453(5) 1 calc R . P A 2
H7B_4 H 0.422482 0.128731 0.971729 0.094 Uiso 0.453(5) 1 calc R . P A 2
C8_4 C 0.5380(9) 0.0992(3) 0.99643(16) 0.075(3) Uani 0.453(5) 1 d D U P A 2
H8A_4 H 0.502480 0.078058 1.009593 0.090 Uiso 0.453(5) 1 calc R . P A 2
H8B_4 H 0.590078 0.073611 0.993462 0.090 Uiso 0.453(5) 1 calc R . P A 2
C9_4 C 0.5712(9) 0.1588(3) 1.00923(12) 0.095(4) Uani 0.453(5) 1 d D U P A 2
H9A_4 H 0.519692 0.181345 1.015147 0.114 Uiso 0.453(5) 1 calc R . P A 2
H9B_4 H 0.614495 0.151177 1.026248 0.114 Uiso 0.453(5) 1 calc R . P A 2
C10_4 C 0.6156(6) 0.1959(2) 0.98885(16) 0.075(3) Uani 0.453(5) 1 d D U P A 2
H10A_4 H 0.629750 0.235941 0.997269 0.090 Uiso 0.453(5) 1 calc R . P A 2
H10B_4 H 0.673156 0.176651 0.985707 0.090 Uiso 0.453(5) 1 calc R . P A 2
C11_4 C 0.5060(4) 0.3288(3) 0.99646(11) 0.032(2) Uani 0.453(5) 1 d D U P A 2
H11A_4 H 0.572494 0.329870 0.998034 0.038 Uiso 0.453(5) 1 calc R . P A 2
H11B_4 H 0.488955 0.299893 1.010658 0.038 Uiso 0.453(5) 1 calc R . P A 2
C12_4 C 0.4723(5) 0.3897(3) 1.00307(17) 0.034(2) Uani 0.453(5) 1 d D U P A 2
H12A_4 H 0.498171 0.419980 0.991152 0.040 Uiso 0.453(5) 1 calc R . P A 2
H12B_4 H 0.492675 0.399513 1.023071 0.040 Uiso 0.453(5) 1 calc R . P A 2
C13_4 C 0.3700(5) 0.3930(3) 0.99790(18) 0.034(2) Uani 0.453(5) 1 d D U P A 2
H13A_4 H 0.350149 0.434889 1.000445 0.041 Uiso 0.453(5) 1 calc R . P A 2
H13B_4 H 0.343828 0.367388 1.011755 0.041 Uiso 0.453(5) 1 calc R . P A 2
C14_4 C 0.3369(4) 0.3719(4) 0.96797(18) 0.0263(17) Uani 0.453(5) 1 d D U P A 2
H14A_4 H 0.270359 0.370075 0.965538 0.032 Uiso 0.453(5) 1 calc R . P A 2
H14B_4 H 0.355330 0.401386 0.954247 0.032 Uiso 0.453(5) 1 calc R . P A 2
C15_4 C 0.3735(3) 0.3117(3) 0.96189(16) 0.0243(16) Uani 0.453(5) 1 d D U P A 2
H15A_4 H 0.345365 0.281066 0.973045 0.029 Uiso 0.453(5) 1 calc R . P A 2
H15B_4 H 0.356640 0.302281 0.941654 0.029 Uiso 0.453(5) 1 calc R . P A 2
P1_5 P 0.36165(7) 0.39683(5) 0.84396(2) 0.0236(3) Uani 1 1 d D U . . .
N1_5 N 0.37243(17) 0.32978(8) 0.85248(6) 0.0312(9) Uani 1 1 d D U . . .
N2_5 N 0.38873(13) 0.45020(10) 0.86840(4) 0.0254(8) Uani 1 1 d D U . . .
N3_5 N 0.25477(12) 0.41385(9) 0.83228(5) 0.0317(9) Uani 1 1 d D U . . .
N4_5 N 0.42645(14) 0.41564(10) 0.81928(4) 0.0290(8) Uani 1 1 d D U . . .
C1_5 C 0.48537(15) 0.45712(16) 0.87816(7) 0.0333(11) Uani 1 1 d D U . . .
H1A_5 H 0.519836 0.456148 0.861729 0.040 Uiso 1 1 calc R . . . .
H1B_5 H 0.506030 0.423292 0.890779 0.040 Uiso 1 1 calc R . . . .
C2_5 C 0.5029(2) 0.51610(17) 0.89389(7) 0.0395(12) Uani 1 1 d D U . . .
H2A_5 H 0.486858 0.549991 0.880805 0.047 Uiso 1 1 calc R . . . .
H2B_5 H 0.567699 0.519353 0.900912 0.047 Uiso 1 1 calc R . . . .
C3_5 C 0.4480(2) 0.52005(17) 0.91865(7) 0.0406(12) Uani 1 1 d D U . . .
H3A_5 H 0.456024 0.560155 0.927562 0.049 Uiso 1 1 calc R . . . .
H3B_5 H 0.469386 0.489471 0.932983 0.049 Uiso 1 1 calc R . . . .
C4_5 C 0.3486(2) 0.50965(17) 0.90847(7) 0.0396(12) Uani 1 1 d D U . . .
H4A_5 H 0.314065 0.508800 0.924882 0.048 Uiso 1 1 calc R . . . .
H4B_5 H 0.325381 0.543107 0.895993 0.048 Uiso 1 1 calc R . . . .
C5_5 C 0.3358(2) 0.45071(15) 0.89249(6) 0.0314(10) Uani 1 1 d D U . . .
H5A_5 H 0.355074 0.417001 0.905355 0.038 Uiso 1 1 calc R . . . .
H5B_5 H 0.271305 0.445132 0.885556 0.038 Uiso 1 1 calc R . . . .
C6_5 C 0.20167(17) 0.37200(14) 0.81313(8) 0.0334(11) Uani 1 1 d D U . . .
H6A_5 H 0.224079 0.330664 0.817089 0.040 Uiso 1 1 calc R . . . .
H6B_5 H 0.210451 0.381837 0.793416 0.040 Uiso 1 1 calc R . . . .
C7_5 C 0.10374(18) 0.37408(15) 0.81596(10) 0.0350(11) Uani 1 1 d D U . . .
H7A_5 H 0.093717 0.357509 0.834580 0.042 Uiso 1 1 calc R . . . .
H7B_5 H 0.070739 0.348511 0.801191 0.042 Uiso 1 1 calc R . . . .
C8_5 C 0.06630(18) 0.43803(16) 0.81324(10) 0.0394(13) Uani 1 1 d D U . . .
H8A_5 H 0.066223 0.452231 0.793577 0.047 Uiso 1 1 calc R . . . .
H8B_5 H 0.003457 0.438307 0.817712 0.047 Uiso 1 1 calc R . . . .
C9_5 C 0.12317(19) 0.47990(16) 0.83326(10) 0.0406(13) Uani 1 1 d D U . . .
H9A_5 H 0.102670 0.521758 0.829627 0.049 Uiso 1 1 calc R . . . .
H9B_5 H 0.114667 0.469752 0.852957 0.049 Uiso 1 1 calc R . . . .
C10_5 C 0.22074(17) 0.47548(11) 0.82985(9) 0.0343(12) Uani 1 1 d D U . . .
H10A_5 H 0.230299 0.491681 0.811122 0.041 Uiso 1 1 calc R . . . .
H10B_5 H 0.255617 0.500615 0.844412 0.041 Uiso 1 1 calc R . . . .
C11_5 C 0.4207(2) 0.47383(11) 0.80487(6) 0.0360(12) Uani 1 1 d D U . . .
H11A_5 H 0.482284 0.489377 0.804073 0.043 Uiso 1 1 calc R . . . .
H11B_5 H 0.388908 0.502612 0.815983 0.043 Uiso 1 1 calc R . . . .
C12_5 C 0.3727(3) 0.47042(16) 0.77556(6) 0.0386(12) Uani 1 1 d D U . . .
H12A_5 H 0.376025 0.509935 0.766232 0.046 Uiso 1 1 calc R . . . .
H12B_5 H 0.308408 0.461121 0.776436 0.046 Uiso 1 1 calc R . . . .
C13_5 C 0.4131(3) 0.42258(17) 0.75809(5) 0.0420(13) Uani 1 1 d D U . . .
H13A_5 H 0.474203 0.434949 0.754554 0.050 Uiso 1 1 calc R . . . .
H13B_5 H 0.375581 0.418156 0.739629 0.050 Uiso 1 1 calc R . . . .
C14_5 C 0.4180(3) 0.36259(15) 0.77374(6) 0.0333(11) Uani 1 1 d D U . . .
H14A_5 H 0.356267 0.347240 0.774453 0.040 Uiso 1 1 calc R . . . .
H14B_5 H 0.450509 0.333105 0.763218 0.040 Uiso 1 1 calc R . . . .
C15_5 C 0.4646(2) 0.36826(13) 0.80307(6) 0.0319(10) Uani 1 1 d D U . . .
H15A_5 H 0.460628 0.329472 0.812982 0.038 Uiso 1 1 calc R . . . .
H15B_5 H 0.529076 0.376943 0.802235 0.038 Uiso 1 1 calc R . . . .
P1_6 P 0.30262(7) 0.33246(5) 0.60854(2) 0.0225(3) Uani 1 1 d D U . . .
N1_6 N 0.20391(12) 0.31135(11) 0.60895(5) 0.0262(9) Uani 1 1 d D U . . .
N2_6 N 0.35213(15) 0.37431(8) 0.63526(4) 0.0238(8) Uani 1 1 d D U . . .
N3_6 N 0.31319(15) 0.37590(10) 0.58063(4) 0.0351(10) Uani 1 1 d D U . . .
N4_6 N 0.37357(13) 0.27487(9) 0.60872(5) 0.0314(9) Uani 1 1 d D U . . .
C1_6 C 0.3678(2) 0.34578(11) 0.66312(5) 0.0239(9) Uani 1 1 d D U . . .
H1A_6 H 0.388873 0.304053 0.661076 0.029 Uiso 1 1 calc R . . . .
H1B_6 H 0.310684 0.344287 0.671601 0.029 Uiso 1 1 calc R . . . .
C2_6 C 0.4378(2) 0.38073(14) 0.68244(6) 0.0267(10) Uani 1 1 d D U . . .
H2A_6 H 0.445451 0.362073 0.701413 0.032 Uiso 1 1 calc R . . . .
H2B_6 H 0.496340 0.379005 0.674831 0.032 Uiso 1 1 calc R . . . .
C3_6 C 0.4094(3) 0.44593(13) 0.68486(6) 0.0303(10) Uani 1 1 d D U . . .
H3A_6 H 0.458093 0.468724 0.696050 0.036 Uiso 1 1 calc R . . . .
H3B_6 H 0.355122 0.448065 0.694777 0.036 Uiso 1 1 calc R . . . .
C4_6 C 0.3891(3) 0.47390(11) 0.65560(6) 0.0281(10) Uani 1 1 d D U . . .
H4A_6 H 0.365680 0.515124 0.657326 0.034 Uiso 1 1 calc R . . . .
H4B_6 H 0.445258 0.476471 0.646634 0.034 Uiso 1 1 calc R . . . .
C5_6 C 0.3202(2) 0.43634(10) 0.63722(6) 0.0241(9) Uani 1 1 d D U . . .
H5A_6 H 0.262538 0.436477 0.645394 0.029 Uiso 1 1 calc R . . . .
H5B_6 H 0.309447 0.454100 0.618084 0.029 Uiso 1 1 calc R . . . .
C6_6 C 0.2390(2) 0.38235(18) 0.55800(7) 0.0555(18) Uani 1 1 d D U . . .
H6A_6 H 0.182789 0.368520 0.564893 0.067 Uiso 1 1 calc R . . . .
H6B_6 H 0.250351 0.356166 0.542038 0.067 Uiso 1 1 calc R . . . .
C7_6 C 0.2264(2) 0.4454(2) 0.54761(11) 0.069(2) Uani 1 1 d D U . . .
H7A_6 H 0.203508 0.470173 0.562395 0.083 Uiso 1 1 calc R . . . .
H7B_6 H 0.180870 0.445937 0.530736 0.083 Uiso 1 1 calc R . . . .
C8_6 C 0.3141(3) 0.47265(19) 0.54004(10) 0.0542(17) Uani 1 1 d D U . . .
H8A_6 H 0.331730 0.452464 0.523061 0.065 Uiso 1 1 calc R . . . .
H8B_6 H 0.304935 0.515822 0.535631 0.065 Uiso 1 1 calc R . . . .
C9_6 C 0.3886(3) 0.46548(19) 0.56442(10) 0.0566(17) Uani 1 1 d D U . . .
H9A_6 H 0.446278 0.478884 0.558345 0.068 Uiso 1 1 calc R . . . .
H9B_6 H 0.375614 0.491426 0.580275 0.068 Uiso 1 1 calc R . . . .
C10_6 C 0.39770(18) 0.40192(19) 0.57434(8) 0.0557(17) Uani 1 1 d D U . . .
H10A_6 H 0.421524 0.377395 0.559620 0.067 Uiso 1 1 calc R . . . .
H10B_6 H 0.441914 0.400238 0.591538 0.067 Uiso 1 1 calc R . . . .
C11_6 C 0.47091(15) 0.27974(14) 0.61480(8) 0.0371(13) Uani 1 1 d D U . . .
H11A_6 H 0.490833 0.257885 0.632534 0.044 Uiso 1 1 calc R . . . .
H11B_6 H 0.487179 0.322540 0.617853 0.044 Uiso 1 1 calc R . . . .
C12_6 C 0.5201(2) 0.25533(16) 0.59185(10) 0.0383(12) Uani 1 1 d D U . . .
H12A_6 H 0.585464 0.255270 0.598295 0.046 Uiso 1 1 calc R . . . .
H12B_6 H 0.509356 0.281750 0.575091 0.046 Uiso 1 1 calc R . . . .
C13_6 C 0.4899(2) 0.19176(16) 0.58361(10) 0.0387(12) Uani 1 1 d D U . . .
H13A_6 H 0.509025 0.163922 0.599387 0.046 Uiso 1 1 calc R . . . .
H13B_6 H 0.518462 0.178686 0.566987 0.046 Uiso 1 1 calc R . . . .
C14_6 C 0.3876(2) 0.18969(17) 0.57663(9) 0.0417(13) Uani 1 1 d D U . . .
H14A_6 H 0.369764 0.212472 0.559017 0.050 Uiso 1 1 calc R . . . .
H14B_6 H 0.368286 0.147495 0.573320 0.050 Uiso 1 1 calc R . . . .
C15_6 C 0.34106(19) 0.21545(10) 0.59977(8) 0.0330(11) Uani 1 1 d D U . . .
H15A_6 H 0.275781 0.217889 0.593304 0.040 Uiso 1 1 calc R . . . .
H15B_6 H 0.349380 0.187989 0.616197 0.040 Uiso 1 1 calc R . . . .
P1_7 P -0.03092(7) 0.26448(5) 0.55701(2) 0.0247(3) Uani 1 1 d D U . . .
N1_7 N 0.01460(16) 0.28257(12) 0.58672(4) 0.0314(10) Uani 1 1 d D U . . .
N2_7 N -0.12568(12) 0.22384(9) 0.55375(5) 0.0232(7) Uani 1 1 d D U . . .
N3_7 N 0.03646(13) 0.22255(11) 0.53963(5) 0.0331(9) Uani 1 1 d D U . . .
N4_7 N -0.06284(16) 0.32489(9) 0.53726(5) 0.0363(10) Uani 1 1 d D U . . .
C1_7 C -0.20902(14) 0.25444(12) 0.55856(8) 0.0257(9) Uani 1 1 d D U . . .
H1A_7 H -0.210767 0.294772 0.549782 0.031 Uiso 1 1 calc R . . . .
H1B_7 H -0.210721 0.259607 0.579096 0.031 Uiso 1 1 calc R . . . .
C2_7 C -0.29056(15) 0.21828(15) 0.54600(9) 0.0339(11) Uani 1 1 d D U . . .
H2A_7 H -0.346211 0.238552 0.550224 0.041 Uiso 1 1 calc R . . . .
H2B_7 H -0.291827 0.216357 0.525226 0.041 Uiso 1 1 calc R . . . .
C3_7 C -0.28753(18) 0.15493(15) 0.55801(9) 0.0413(12) Uani 1 1 d D U . . .
H3A_7 H -0.337881 0.131067 0.548298 0.050 Uiso 1 1 calc R . . . .
H3B_7 H -0.294580 0.156472 0.578358 0.050 Uiso 1 1 calc R . . . .
C4_7 C -0.1984(2) 0.12493(12) 0.55408(10) 0.0397(12) Uani 1 1 d D U . . .
H4A_7 H -0.194906 0.085157 0.563430 0.048 Uiso 1 1 calc R . . . .
H4B_7 H -0.194825 0.118688 0.533704 0.048 Uiso 1 1 calc R . . . .
C5_7 C -0.12000(17) 0.16368(11) 0.56662(8) 0.0319(10) Uani 1 1 d D U . . .
H5A_7 H -0.120846 0.167267 0.587272 0.038 Uiso 1 1 calc R . . . .
H5B_7 H -0.062636 0.144414 0.563312 0.038 Uiso 1 1 calc R . . . .
C6_7 C 0.13390(15) 0.22615(18) 0.54611(6) 0.0385(13) Uani 1 1 d D U . . .
H6A_7 H 0.156471 0.188064 0.555050 0.046 Uiso 1 1 calc R . . . .
H6B_7 H 0.149103 0.258872 0.559920 0.046 Uiso 1 1 calc R . . . .
C7_7 C 0.1805(2) 0.2374(2) 0.52070(8) 0.0467(15) Uani 1 1 d D U . . .
H7A_7 H 0.246328 0.233910 0.526005 0.056 Uiso 1 1 calc R . . . .
H7B_7 H 0.167471 0.278865 0.513912 0.056 Uiso 1 1 calc R . . . .
C8_7 C 0.1509(2) 0.1932(2) 0.49684(7) 0.0422(14) Uani 1 1 d D U . . .
H8A_7 H 0.177161 0.205170 0.479628 0.051 Uiso 1 1 calc R . . . .
H8B_7 H 0.173164 0.152461 0.502325 0.051 Uiso 1 1 calc R . . . .
C9_7 C 0.0490(2) 0.1921(2) 0.49065(6) 0.0410(14) Uani 1 1 d D U . . .
H9A_7 H 0.027797 0.230814 0.482095 0.049 Uiso 1 1 calc R . . . .
H9B_7 H 0.030778 0.159869 0.476808 0.049 Uiso 1 1 calc R . . . .
C10_7 C 0.0054(2) 0.18153(16) 0.51675(7) 0.0426(14) Uani 1 1 d D U . . .
H10A_7 H -0.060579 0.185919 0.512118 0.051 Uiso 1 1 calc R . . . .
H10B_7 H 0.017663 0.139780 0.523234 0.051 Uiso 1 1 calc R . . . .
C11_7 C -0.1051(3) 0.31935(14) 0.50795(6) 0.0517(16) Uani 1 1 d D U . . .
H11A_7 H -0.145061 0.283774 0.506387 0.062 Uiso 1 1 calc R . . . .
H11B_7 H -0.057694 0.312650 0.495538 0.062 Uiso 1 1 calc R . . . .
C12_7 C -0.1586(4) 0.37341(17) 0.49789(11) 0.092(3) Uani 1 1 d D U . . .
H12A_7 H -0.211434 0.376867 0.508404 0.111 Uiso 1 1 calc R . . . .
H12B_7 H -0.180966 0.368555 0.477615 0.111 Uiso 1 1 calc R . . . .
C13_7 C -0.1027(4) 0.43068(16) 0.50196(11) 0.095(3) Uani 1 1 d D U . . .
H13A_7 H -0.141574 0.466054 0.497047 0.114 Uiso 1 1 calc R . . . .
H13B_7 H -0.055022 0.430127 0.489313 0.114 Uiso 1 1 calc R . . . .
C14_7 C -0.0602(5) 0.43526(12) 0.53269(11) 0.101(3) Uani 1 1 d D U . . .
H14A_7 H -0.018928 0.470152 0.534734 0.121 Uiso 1 1 calc R . . . .
H14B_7 H -0.108027 0.442187 0.544920 0.121 Uiso 1 1 calc R . . . .
C15_7 C -0.0094(3) 0.38006(13) 0.54219(10) 0.074(2) Uani 1 1 d D U . . .
H15A_7 H 0.044391 0.377017 0.532107 0.089 Uiso 1 1 calc R . . . .
H15B_7 H 0.011573 0.383553 0.562624 0.089 Uiso 1 1 calc R . . . .
P1_8 P -0.13047(7) 0.31762(5) 0.65728(2) 0.0202(2) Uani 1 1 d D U . . .
N1_8 N -0.04407(13) 0.30293(10) 0.64382(5) 0.0228(8) Uani 1 1 d D U . . .
N2_8 N -0.12346(16) 0.34781(9) 0.68950(4) 0.0222(7) Uani 1 1 d D U . . .
N3_8 N -0.19140(14) 0.25524(9) 0.66114(4) 0.0267(8) Uani 1 1 d D U . . .
N4_8 N -0.19610(14) 0.36690(10) 0.63823(4) 0.0253(8) Uani 1 1 d D U . . .
C1_8 C -0.0886(3) 0.40920(11) 0.69307(5) 0.0286(10) Uani 1 1 d D U . . .
H1A_8 H -0.111000 0.433523 0.676308 0.034 Uiso 1 1 calc R . . . .
H1B_8 H -0.022049 0.408502 0.694712 0.034 Uiso 1 1 calc R . . . .
C2_8 C -0.1185(3) 0.43761(12) 0.71945(6) 0.0376(12) Uani 1 1 d D U . . .
H2A_8 H -0.092071 0.478278 0.722130 0.045 Uiso 1 1 calc R . . . .
H2B_8 H -0.184783 0.441682 0.717036 0.045 Uiso 1 1 calc R . . . .
C3_8 C -0.0889(3) 0.39946(15) 0.74537(5) 0.0488(15) Uani 1 1 d D U . . .
H3A_8 H -0.113627 0.416586 0.761949 0.059 Uiso 1 1 calc R . . . .
H3B_8 H -0.022447 0.399861 0.749291 0.059 Uiso 1 1 calc R . . . .
C4_8 C -0.1217(4) 0.33505(15) 0.74066(5) 0.0446(14) Uani 1 1 d D U . . .
H4A_8 H -0.097273 0.309932 0.756934 0.053 Uiso 1 1 calc R . . . .
H4B_8 H -0.188189 0.334036 0.739307 0.053 Uiso 1 1 calc R . . . .
C5_8 C -0.0917(3) 0.30974(12) 0.71370(4) 0.0347(12) Uani 1 1 d D U . . .
H5A_8 H -0.025210 0.307339 0.715732 0.042 Uiso 1 1 calc R . . . .
H5B_8 H -0.115936 0.268622 0.710448 0.042 Uiso 1 1 calc R . . . .
C6_8 C -0.1882(3) 0.20639(12) 0.64059(7) 0.0328(11) Uani 1 1 d D U . . .
H6A_8 H -0.127191 0.204697 0.634640 0.039 Uiso 1 1 calc R . . . .
H6B_8 H -0.231273 0.215238 0.623660 0.039 Uiso 1 1 calc R . . . .
C7_8 C -0.2103(3) 0.14672(11) 0.65208(9) 0.0388(12) Uani 1 1 d D U . . .
H7A_8 H -0.161647 0.134646 0.666951 0.047 Uiso 1 1 calc R . . . .
H7B_8 H -0.213429 0.116441 0.636801 0.047 Uiso 1 1 calc R . . . .
C8_8 C -0.2998(3) 0.14759(13) 0.66450(10) 0.0455(14) Uani 1 1 d D U . . .
H8A_8 H -0.349975 0.152605 0.649126 0.055 Uiso 1 1 calc R . . . .
H8B_8 H -0.308313 0.108936 0.674079 0.055 Uiso 1 1 calc R . . . .
C9_8 C -0.3008(3) 0.19882(14) 0.68550(9) 0.0454(15) Uani 1 1 d D U . . .
H9A_8 H -0.361463 0.201842 0.691642 0.054 Uiso 1 1 calc R . . . .
H9B_8 H -0.257402 0.190086 0.702356 0.054 Uiso 1 1 calc R . . . .
C10_8 C -0.2771(2) 0.25733(12) 0.67308(8) 0.0314(11) Uani 1 1 d D U . . .
H10A_8 H -0.325596 0.268909 0.658057 0.038 Uiso 1 1 calc R . . . .
H10B_8 H -0.273505 0.288636 0.687913 0.038 Uiso 1 1 calc R . . . .
C11_8 C -0.2694(2) 0.39963(15) 0.64884(6) 0.0320(11) Uani 1 1 d D U . . .
H11A_8 H -0.248091 0.440352 0.654689 0.038 Uiso 1 1 calc R . . . .
H11B_8 H -0.286187 0.378757 0.665751 0.038 Uiso 1 1 calc R . . . .
C12_8 C -0.35096(19) 0.40512(19) 0.62751(8) 0.0353(11) Uani 1 1 d D U . . .
H12A_8 H -0.395682 0.431303 0.635134 0.042 Uiso 1 1 calc R . . . .
H12B_8 H -0.378470 0.364987 0.623949 0.042 Uiso 1 1 calc R . . . .
C13_8 C -0.3275(2) 0.4313(2) 0.59982(7) 0.0432(13) Uani 1 1 d D U . . .
H13A_8 H -0.308374 0.473614 0.602713 0.052 Uiso 1 1 calc R . . . .
H13B_8 H -0.381306 0.430437 0.585517 0.052 Uiso 1 1 calc R . . . .
C14_8 C -0.2519(3) 0.3949(2) 0.58927(6) 0.0464(15) Uani 1 1 d D U . . .
H14A_8 H -0.274769 0.354556 0.583429 0.056 Uiso 1 1 calc R . . . .
H14B_8 H -0.232612 0.414993 0.572490 0.056 Uiso 1 1 calc R . . . .
C15_8 C -0.1728(2) 0.38846(17) 0.61128(6) 0.0340(12) Uani 1 1 d D U . . .
H15A_8 H -0.129425 0.360186 0.604353 0.041 Uiso 1 1 calc R . . . .
H15B_8 H -0.142603 0.427913 0.614201 0.041 Uiso 1 1 calc R . . . .
P1_9 P 0.14225(7) 0.14925(5) 0.65780(2) 0.0251(3) Uani 1 1 d D U . . .
N1_9 N 0.12713(16) 0.21588(8) 0.64909(6) 0.0283(9) Uani 1 1 d D U . . .
N2_9 N 0.12127(14) 0.09524(10) 0.63327(4) 0.0280(8) Uani 1 1 d D U . . .
N3_9 N 0.07665(14) 0.12846(10) 0.68205(4) 0.0331(9) Uani 1 1 d D U . . .
N4_9 N 0.24917(13) 0.13500(9) 0.67008(5) 0.0346(10) Uani 1 1 d D U . . .
C1_9 C 0.1744(2) 0.09800(15) 0.60931(6) 0.0398(12) Uani 1 1 d D U . . .
H1A_9 H 0.238067 0.106722 0.616322 0.048 Uiso 1 1 calc R . . . .
H1B_9 H 0.151554 0.130853 0.596401 0.048 Uiso 1 1 calc R . . . .
C2_9 C 0.1684(3) 0.03873(18) 0.59335(8) 0.0504(14) Uani 1 1 d D U . . .
H2A_9 H 0.195809 0.006461 0.605842 0.060 Uiso 1 1 calc R . . . .
H2B_9 H 0.202633 0.041739 0.576908 0.060 Uiso 1 1 calc R . . . .
C3_9 C 0.0709(3) 0.02293(18) 0.58324(7) 0.0532(15) Uani 1 1 d D U . . .
H3A_9 H 0.067937 -0.017361 0.574398 0.064 Uiso 1 1 calc R . . . .
H3B_9 H 0.045723 0.052389 0.568859 0.064 Uiso 1 1 calc R . . . .
C4_9 C 0.0156(2) 0.02339(17) 0.60804(8) 0.0523(15) Uani 1 1 d D U . . .
H4A_9 H -0.048577 0.016591 0.601056 0.063 Uiso 1 1 calc R . . . .
H4B_9 H 0.035915 -0.009567 0.621232 0.063 Uiso 1 1 calc R . . . .
C5_9 C 0.02598(16) 0.08308(16) 0.62351(7) 0.0391(12) Uani 1 1 d D U . . .
H5A_9 H 0.001348 0.115688 0.610723 0.047 Uiso 1 1 calc R . . . .
H5B_9 H -0.008596 0.082186 0.639910 0.047 Uiso 1 1 calc R . . . .
C6_9 C 0.0342(2) 0.17466(14) 0.69797(6) 0.0360(11) Uani 1 1 d D U . . .
H6A_9 H -0.029027 0.163183 0.699209 0.043 Uiso 1 1 calc R . . . .
H6B_9 H 0.033865 0.213261 0.687655 0.043 Uiso 1 1 calc R . . . .
C7_9 C 0.0818(3) 0.18300(15) 0.72708(6) 0.0413(13) Uani 1 1 d D U . . .
H7A_9 H 0.047193 0.211385 0.737543 0.050 Uiso 1 1 calc R . . . .
H7B_9 H 0.141763 0.200824 0.725884 0.050 Uiso 1 1 calc R . . . .
C8_9 C 0.0932(3) 0.12369(18) 0.74329(5) 0.0449(14) Uani 1 1 d D U . . .
H8A_9 H 0.131841 0.130074 0.761403 0.054 Uiso 1 1 calc R . . . .
H8B_9 H 0.033746 0.109370 0.747569 0.054 Uiso 1 1 calc R . . . .
C9_9 C 0.1355(3) 0.07662(16) 0.72603(6) 0.0363(11) Uani 1 1 d D U . . .
H9A_9 H 0.198851 0.087659 0.724715 0.044 Uiso 1 1 calc R . . . .
H9B_9 H 0.135201 0.037353 0.735757 0.044 Uiso 1 1 calc R . . . .
C10_9 C 0.0863(2) 0.07085(11) 0.69696(6) 0.0388(12) Uani 1 1 d D U . . .
H10A_9 H 0.119221 0.042492 0.685950 0.047 Uiso 1 1 calc R . . . .
H10B_9 H 0.025867 0.053849 0.698211 0.047 Uiso 1 1 calc R . . . .
C11_9 C 0.28773(17) 0.07460(11) 0.67202(10) 0.0413(13) Uani 1 1 d D U . . .
H11A_9 H 0.253079 0.048566 0.657787 0.050 Uiso 1 1 calc R . . . .
H11B_9 H 0.281755 0.057826 0.690911 0.050 Uiso 1 1 calc R . . . .
C12_9 C 0.38467(19) 0.07343(17) 0.66738(11) 0.0482(15) Uani 1 1 d D U . . .
H12A_9 H 0.389995 0.084028 0.647506 0.058 Uiso 1 1 calc R . . . .
H12B_9 H 0.408640 0.032296 0.670805 0.058 Uiso 1 1 calc R . . . .
C13_9 C 0.44032(18) 0.11721(17) 0.68690(11) 0.0488(15) Uani 1 1 d D U . . .
H13A_9 H 0.502586 0.118711 0.681948 0.059 Uiso 1 1 calc R . . . .
H13B_9 H 0.442764 0.103319 0.706685 0.059 Uiso 1 1 calc R . . . .
C14_9 C 0.39842(18) 0.17979(15) 0.68405(11) 0.0426(13) Uani 1 1 d D U . . .
H14A_9 H 0.431035 0.206727 0.698315 0.051 Uiso 1 1 calc R . . . .
H14B_9 H 0.405253 0.196113 0.665131 0.051 Uiso 1 1 calc R . . . .
C15_9 C 0.30122(17) 0.17905(14) 0.68793(8) 0.0372(12) Uani 1 1 d D U . . .
H15A_9 H 0.295423 0.170118 0.707953 0.045 Uiso 1 1 calc R . . . .
H15B_9 H 0.275589 0.219478 0.683641 0.045 Uiso 1 1 calc R . . . .

loop_
_atom_site_aniso_label
_atom_site_aniso_U_11
_atom_site_aniso_U_22
_atom_site_aniso_U_33
_atom_site_aniso_U_23
_atom_site_aniso_U_13
_atom_site_aniso_U_12
U1 0.01474(8) 0.02004(9) 0.01396(8) -0.00088(6) 0.00034(6) -0.00140(6)
U2 0.01488(8) 0.01592(8) 0.01496(8) -0.00187(6) 0.00044(6) -0.00139(6)
N5_10 0.025(2) 0.024(2) 0.026(2) -0.0045(17) 0.0032(17) -0.0106(17)
C16_10 0.015(2) 0.032(3) 0.025(2) -0.006(2) 0.0012(18) -0.0041(19)
C17_10 0.018(2) 0.035(3) 0.026(3) -0.001(2) 0.0068(19) -0.001(2)
C18_10 0.023(2) 0.029(3) 0.029(3) -0.005(2) 0.004(2) 0.002(2)
C19_10 0.017(2) 0.038(3) 0.032(3) -0.007(2) 0.003(2) 0.000(2)
C20_10 0.020(2) 0.043(3) 0.026(3) -0.008(2) 0.002(2) 0.003(2)
C21_10 0.018(2) 0.037(3) 0.024(2) -0.004(2) 0.0056(19) -0.008(2)
C22_10 0.032(3) 0.030(3) 0.023(3) -0.001(2) 0.005(2) -0.001(2)
C23_10 0.037(3) 0.043(3) 0.034(3) -0.019(3) 0.004(2) 0.003(3)
C24_10 0.037(3) 0.034(3) 0.027(3) 0.000(2) 0.004(2) -0.008(2)
N5_11 0.025(2) 0.023(2) 0.023(2) -0.0038(16) 0.0054(17) -0.0051(17)
C16_11 0.016(2) 0.027(2) 0.023(2) -0.0083(19) 0.0058(18) -0.0086(19)
C17_11 0.024(2) 0.023(2) 0.026(3) -0.003(2) 0.003(2) -0.007(2)
C18_11 0.025(3) 0.042(3) 0.027(3) -0.013(2) 0.005(2) -0.006(2)
C19_11 0.025(3) 0.032(3) 0.033(3) -0.013(2) 0.008(2) -0.008(2)
C20_11 0.023(3) 0.025(3) 0.046(3) -0.011(2) 0.009(2) 0.001(2)
C21_11 0.015(2) 0.032(3) 0.026(3) -0.006(2) 0.0017(19) -0.0022(19)
C22_11 0.043(3) 0.034(3) 0.027(3) -0.002(2) 0.005(2) -0.001(3)
C23_11 0.041(3) 0.046(4) 0.042(3) -0.024(3) 0.007(3) -0.005(3)
C24_11 0.029(3) 0.034(3) 0.031(3) -0.003(2) 0.007(2) 0.006(2)
P1_1 0.0187(6) 0.0353(7) 0.0267(7) -0.0047(5) 0.0057(5) -0.0074(5)
N1_1 0.0226(19) 0.045(3) 0.031(2) -0.003(2) 0.0042(16) -0.0076(16)
N2_1 0.026(2) 0.0273(17) 0.0305(16) -0.0021(14) 0.0027(15) -0.0061(15)
N3_1 0.0219(16) 0.0336(18) 0.044(3) -0.0109(16) 0.0037(17) -0.0075(15)
N4_1 0.030(2) 0.046(2) 0.0374(18) 0.0013(18) 0.0109(15) -0.0098(17)
C1_1 0.023(2) 0.0305(19) 0.033(2) 0.0002(17) 0.0035(18) -0.0011(16)
C2_1 0.032(3) 0.029(2) 0.038(2) -0.0032(17) 0.0041(19) -0.0067(19)
C3_1 0.036(3) 0.040(2) 0.033(2) -0.0061(19) 0.003(2) -0.007(2)
C4_1 0.032(3) 0.040(2) 0.029(2) 0.0006(19) 0.0039(18) -0.0012(19)
C5_1 0.033(3) 0.030(2) 0.031(2) 0.0013(16) 0.0046(18) -0.0007(19)
C6_1 0.035(2) 0.034(2) 0.048(3) -0.010(2) 0.002(2) -0.0087(18)
C7_1 0.043(2) 0.035(3) 0.046(3) -0.009(2) 0.003(2) -0.002(2)
C8_1 0.043(2) 0.032(2) 0.041(3) 0.000(2) 0.002(2) 0.007(2)
C9_1 0.030(2) 0.038(3) 0.064(4) -0.006(3) 0.012(2) 0.0012(19)
C10_1 0.0241(19) 0.047(3) 0.062(4) -0.019(3) 0.004(2) -0.0056(19)
C11_1 0.039(2) 0.065(4) 0.038(3) 0.012(3) 0.010(2) -0.021(2)
C12_1 0.065(5) 0.086(5) 0.074(4) 0.040(4) -0.008(3) -0.034(4)
C13_1 0.063(4) 0.118(7) 0.067(4) 0.048(4) -0.008(3) -0.023(4)
C14_1 0.058(4) 0.102(5) 0.064(4) 0.033(4) -0.009(3) -0.018(3)
C15_1 0.055(2) 0.062(2) 0.0513(19) -0.0001(16) -0.0005(15) -0.0113(17)
P1_2 0.0172(6) 0.0237(6) 0.0223(6) -0.0032(5) 0.0036(5) 0.0017(5)
N1_2 0.0211(18) 0.026(2) 0.026(2) -0.0076(16) 0.0043(15) 0.0025(14)
N2_2 0.027(2) 0.0244(17) 0.0242(15) -0.0041(13) 0.0049(14) 0.0008(14)
N3_2 0.0192(17) 0.0270(18) 0.0285(17) -0.0019(15) 0.0032(14) 0.0050(14)
N4_2 0.0285(19) 0.0270(16) 0.0213(19) -0.0055(13) 0.0059(15) -0.0015(14)
C1_2 0.043(3) 0.032(2) 0.025(2) -0.0038(15) -0.0019(19) 0.003(2)
C2_2 0.069(4) 0.034(2) 0.026(2) -0.0023(19) 0.006(2) 0.002(2)
C3_2 0.080(5) 0.039(3) 0.032(2) -0.0116(19) 0.009(3) -0.005(3)
C4_2 0.049(3) 0.026(2) 0.039(2) -0.0101(16) 0.017(2) -0.006(2)
C5_2 0.024(2) 0.0271(18) 0.035(2) -0.0074(17) 0.008(2) -0.0035(17)
C6_2 0.029(2) 0.042(3) 0.028(2) 0.0034(19) 0.0016(16) 0.004(2)
C7_2 0.040(3) 0.053(4) 0.035(2) 0.001(2) -0.0053(18) 0.018(3)
C8_2 0.032(2) 0.044(3) 0.044(3) -0.003(2) -0.006(2) 0.009(2)
C9_2 0.023(2) 0.030(3) 0.057(3) -0.003(2) -0.0014(18) 0.006(2)
C10_2 0.020(2) 0.031(3) 0.041(2) -0.002(2) 0.0074(16) 0.0071(18)
C11_2 0.031(2) 0.030(2) 0.034(3) -0.0037(19) 0.0118(19) -0.0015(18)
C12_2 0.051(4) 0.030(2) 0.052(3) -0.003(2) 0.024(3) -0.007(2)
C13_2 0.046(3) 0.028(2) 0.055(3) -0.004(2) 0.014(3) -0.007(2)
C14_2 0.042(3) 0.031(2) 0.044(3) -0.011(2) 0.007(2) -0.005(2)
C15_2 0.034(3) 0.034(2) 0.032(2) -0.0139(17) 0.008(2) -0.0061(19)
P1_3 0.0205(7) 0.0295(14) 0.0183(7) -0.0042(9) -0.0020(6) -0.0013(9)
N1_3 0.025(2) 0.050(6) 0.021(2) -0.011(2) -0.0014(16) 0.001(3)
N2_3 0.0219(14) 0.0358(17) 0.026(2) -0.0047(16) -0.0027(13) 0.0014(13)
N3_3 0.039(4) 0.034(2) 0.038(2) -0.0052(19) -0.001(2) 0.0004(18)
N4_3 0.0239(15) 0.025(3) 0.0149(17) 0.002(2) -0.0010(13) -0.0038(19)
C1_3 0.019(2) 0.0361(19) 0.030(3) -0.004(2) -0.005(2) 0.0016(15)
C2_3 0.023(3) 0.040(2) 0.033(4) 0.000(2) -0.008(3) -0.0023(17)
C3_3 0.019(2) 0.046(3) 0.036(4) 0.002(3) -0.009(2) -0.0009(18)
C4_3 0.0223(17) 0.045(3) 0.034(3) 0.002(3) -0.0022(19) 0.0014(17)
C5_3 0.0239(19) 0.038(2) 0.029(3) -0.003(2) 0.0002(17) 0.0034(14)
C6_3 0.129(7) 0.050(4) 0.049(4) -0.016(3) 0.014(4) -0.036(4)
C7_3 0.120(8) 0.053(4) 0.062(5) -0.005(5) 0.009(6) -0.035(5)
C8_3 0.109(8) 0.057(4) 0.062(6) 0.000(4) 0.018(6) -0.019(4)
C9_3 0.170(11) 0.060(4) 0.050(4) 0.004(3) -0.005(5) -0.029(6)
C10_3 0.113(7) 0.054(4) 0.048(3) 0.009(3) -0.027(4) -0.017(5)
C11_3 0.033(3) 0.038(5) 0.022(2) -0.007(3) -0.004(2) -0.007(3)
C12_3 0.033(2) 0.039(5) 0.027(3) -0.013(3) -0.003(2) -0.009(3)
C13_3 0.034(2) 0.036(5) 0.031(3) -0.014(4) -0.001(2) -0.007(3)
C14_3 0.027(2) 0.023(5) 0.028(2) -0.008(3) -0.0006(18) -0.005(2)
C15_3 0.0235(17) 0.023(4) 0.026(3) -0.004(3) 0.0015(15) -0.004(2)
P1_4 0.0205(7) 0.0295(14) 0.0183(7) -0.0042(9) -0.0020(6) -0.0013(9)
N1_4 0.025(2) 0.050(6) 0.021(2) -0.011(2) -0.0014(16) 0.001(3)
N2_4 0.0219(14) 0.0358(17) 0.026(2) -0.0047(16) -0.0027(13) 0.0014(13)
N3_4 0.039(4) 0.034(2) 0.038(2) -0.0052(19) -0.001(2) 0.0004(18)
N4_4 0.0239(15) 0.025(3) 0.0149(17) 0.002(2) -0.0010(13) -0.0038(19)
C1_4 0.019(2) 0.0361(19) 0.030(3) -0.004(2) -0.005(2) 0.0016(15)
C2_4 0.023(3) 0.040(2) 0.033(4) 0.000(2) -0.008(3) -0.0023(17)
C3_4 0.019(2) 0.046(3) 0.036(4) 0.002(3) -0.009(2) -0.0009(18)
C4_4 0.0223(17) 0.045(3) 0.034(3) 0.002(3) -0.0022(19) 0.0014(17)
C5_4 0.0239(19) 0.038(2) 0.029(3) -0.003(2) 0.0002(17) 0.0034(14)
C6_4 0.129(7) 0.050(4) 0.049(4) -0.016(3) 0.014(4) -0.036(4)
C7_4 0.120(8) 0.053(4) 0.062(5) -0.005(5) 0.009(6) -0.035(5)
C8_4 0.109(8) 0.057(4) 0.062(6) 0.000(4) 0.018(6) -0.019(4)
C9_4 0.170(11) 0.060(4) 0.050(4) 0.004(3) -0.005(5) -0.029(6)
C10_4 0.113(7) 0.054(4) 0.048(3) 0.009(3) -0.027(4) -0.017(5)
C11_4 0.033(3) 0.038(5) 0.022(2) -0.007(3) -0.004(2) -0.007(3)
C12_4 0.033(2) 0.039(5) 0.027(3) -0.013(3) -0.003(2) -0.009(3)
C13_4 0.034(2) 0.036(5) 0.031(3) -0.014(4) -0.001(2) -0.007(3)
C14_4 0.027(2) 0.023(5) 0.028(2) -0.008(3) -0.0006(18) -0.005(2)
C15_4 0.0235(17) 0.023(4) 0.026(3) -0.004(3) 0.0015(15) -0.004(2)
P1_5 0.0248(6) 0.0213(6) 0.0248(6) 0.0019(5) 0.0025(5) 0.0052(5)
N1_5 0.035(2) 0.0280(19) 0.032(2) 0.0035(16) 0.0107(19) 0.0111(16)
N2_5 0.0275(17) 0.0259(18) 0.0232(16) -0.0005(14) 0.0047(13) 0.0042(15)
N3_5 0.0277(17) 0.0212(17) 0.044(3) -0.0029(16) -0.0023(15) 0.0051(13)
N4_5 0.033(2) 0.0342(19) 0.0195(16) 0.0021(13) 0.0043(15) -0.0015(16)
C1_5 0.0298(19) 0.045(3) 0.024(2) -0.008(2) -0.0010(17) 0.0033(19)
C2_5 0.047(3) 0.045(3) 0.025(2) -0.007(2) -0.001(2) -0.005(2)
C3_5 0.064(3) 0.033(3) 0.024(2) -0.007(2) 0.005(2) -0.003(2)
C4_5 0.057(3) 0.030(2) 0.033(3) -0.009(2) 0.013(2) 0.004(2)
C5_5 0.040(2) 0.027(2) 0.029(2) -0.0037(18) 0.0138(19) 0.0022(19)
C6_5 0.033(2) 0.028(2) 0.037(3) -0.004(2) -0.0006(19) 0.0008(17)
C7_5 0.033(2) 0.033(2) 0.037(3) -0.004(2) -0.005(2) 0.0013(18)
C8_5 0.030(2) 0.034(2) 0.052(3) -0.003(2) -0.006(2) 0.0052(18)
C9_5 0.031(2) 0.032(2) 0.055(3) -0.009(2) -0.006(2) 0.0105(18)
C10_5 0.031(2) 0.0224(19) 0.047(3) -0.001(2) -0.005(2) 0.0050(17)
C11_5 0.043(3) 0.033(2) 0.030(2) 0.0046(17) 0.000(2) -0.010(2)
C12_5 0.054(3) 0.034(2) 0.027(2) 0.0087(18) 0.001(2) -0.005(2)
C13_5 0.052(4) 0.045(3) 0.030(2) 0.0072(18) 0.007(2) -0.002(2)
C14_5 0.038(3) 0.040(2) 0.023(2) 0.0000(17) 0.0098(19) -0.002(2)
C15_5 0.033(3) 0.041(2) 0.0235(19) 0.0027(17) 0.0096(17) 0.002(2)
P1_6 0.0162(6) 0.0308(7) 0.0206(6) -0.0040(5) 0.0029(5) -0.0066(5)
N1_6 0.0206(17) 0.035(2) 0.023(2) -0.0077(17) 0.0034(15) -0.0059(15)
N2_6 0.0251(19) 0.0239(16) 0.0216(15) -0.0009(13) -0.0002(14) -0.0033(14)
N3_6 0.029(2) 0.053(3) 0.0222(18) 0.0033(18) 0.0030(15) -0.0107(17)
N4_6 0.0195(15) 0.0337(18) 0.042(3) -0.0130(15) 0.0056(16) -0.0071(14)
C1_6 0.023(2) 0.025(2) 0.0233(19) 0.0027(15) 0.0030(15) -0.0048(17)
C2_6 0.025(2) 0.033(2) 0.022(2) -0.0003(17) 0.0002(17) -0.0027(17)
C3_6 0.034(3) 0.031(2) 0.024(2) -0.0043(17) -0.0033(18) -0.0050(19)
C4_6 0.028(2) 0.029(2) 0.027(2) -0.0020(16) 0.0008(17) -0.0056(18)
C5_6 0.025(2) 0.0233(17) 0.024(2) 0.0003(15) 0.0028(16) -0.0035(15)
C6_6 0.057(3) 0.065(3) 0.038(3) 0.013(3) -0.018(3) -0.023(3)
C7_6 0.045(3) 0.077(4) 0.078(5) 0.037(4) -0.018(3) -0.019(3)
C8_6 0.052(3) 0.059(4) 0.049(4) 0.011(3) -0.003(3) -0.016(3)
C9_6 0.044(3) 0.077(4) 0.048(3) 0.018(3) 0.001(3) -0.027(3)
C10_6 0.034(2) 0.085(4) 0.050(4) 0.029(3) 0.014(2) -0.010(2)
C11_6 0.0196(18) 0.042(3) 0.050(3) -0.017(2) 0.0070(18) -0.0072(18)
C12_6 0.030(2) 0.038(3) 0.050(3) -0.004(2) 0.015(2) 0.0018(19)
C13_6 0.035(2) 0.039(3) 0.042(3) -0.011(2) 0.006(2) 0.004(2)
C14_6 0.038(2) 0.041(3) 0.044(3) -0.014(2) -0.002(2) 0.000(2)
C15_6 0.023(2) 0.031(2) 0.042(3) -0.006(2) -0.0050(19) -0.0027(17)
P1_7 0.0199(6) 0.0367(7) 0.0165(6) -0.0048(5) -0.0010(5) -0.0040(5)
N1_7 0.020(2) 0.054(3) 0.0198(18) -0.0113(17) -0.0004(15) -0.0042(19)
N2_7 0.0204(15) 0.0300(17) 0.0184(19) -0.0009(14) -0.0010(13) 0.0015(13)
N3_7 0.0228(16) 0.047(2) 0.0290(19) -0.0144(18) 0.0027(15) -0.0010(16)
N4_7 0.036(2) 0.0379(19) 0.033(2) 0.0018(17) -0.0055(18) -0.0070(16)
C1_7 0.0192(19) 0.031(2) 0.026(2) 0.0006(19) 0.0015(16) 0.0001(14)
C2_7 0.0208(19) 0.045(2) 0.036(3) -0.001(2) 0.0026(19) -0.0089(17)
C3_7 0.034(2) 0.043(2) 0.047(3) -0.001(2) 0.008(2) -0.0131(19)
C4_7 0.046(3) 0.033(2) 0.043(3) -0.001(2) 0.015(2) -0.0074(17)
C5_7 0.034(2) 0.031(2) 0.032(3) 0.0038(18) 0.008(2) 0.0050(16)
C6_7 0.0228(19) 0.056(4) 0.036(2) -0.010(2) 0.0033(17) 0.003(2)
C7_7 0.030(3) 0.074(4) 0.037(3) -0.018(2) 0.0071(19) -0.011(3)
C8_7 0.033(2) 0.060(4) 0.035(3) -0.013(2) 0.009(2) -0.002(2)
C9_7 0.034(2) 0.058(4) 0.031(2) -0.018(2) 0.0051(18) -0.008(2)
C10_7 0.038(3) 0.056(3) 0.035(2) -0.021(2) 0.0110(19) -0.011(3)
C11_7 0.063(4) 0.058(3) 0.031(2) 0.013(2) -0.009(2) -0.012(3)
C12_7 0.106(6) 0.066(4) 0.090(6) 0.022(4) -0.047(5) -0.005(3)
C13_7 0.112(7) 0.063(4) 0.103(6) 0.039(4) -0.020(5) -0.010(4)
C14_7 0.125(7) 0.048(3) 0.117(6) 0.017(4) -0.037(5) -0.028(4)
C15_7 0.100(5) 0.049(3) 0.066(5) 0.010(3) -0.019(4) -0.032(3)
P1_8 0.0180(6) 0.0229(6) 0.0202(6) -0.0036(5) 0.0047(5) 0.0005(5)
N1_8 0.0217(18) 0.026(2) 0.0210(19) -0.0042(16) 0.0059(15) 0.0023(14)
N2_8 0.0228(19) 0.0243(16) 0.0194(15) -0.0052(13) 0.0025(13) 0.0004(14)
N3_8 0.0263(19) 0.0248(16) 0.031(2) -0.0076(14) 0.0111(16) -0.0042(14)
N4_8 0.0196(17) 0.033(2) 0.0240(16) 0.0026(15) 0.0047(14) 0.0057(15)
C1_8 0.030(3) 0.0272(18) 0.030(2) -0.0098(17) 0.009(2) -0.0045(18)
C2_8 0.053(3) 0.029(2) 0.034(2) -0.0115(16) 0.019(2) -0.009(2)
C3_8 0.078(4) 0.039(3) 0.030(2) -0.0116(19) 0.011(3) -0.009(3)
C4_8 0.074(4) 0.037(2) 0.024(2) -0.0048(19) 0.009(3) -0.004(3)
C5_8 0.050(3) 0.032(2) 0.0208(19) -0.0037(15) -0.0032(19) 0.003(2)
C6_8 0.040(3) 0.027(2) 0.033(3) -0.0100(17) 0.010(2) -0.0038(19)
C7_8 0.050(3) 0.026(2) 0.042(3) -0.007(2) 0.010(2) -0.004(2)
C8_8 0.052(3) 0.031(2) 0.056(3) -0.002(2) 0.016(3) -0.010(2)
C9_8 0.053(4) 0.030(2) 0.059(4) 0.000(2) 0.029(3) -0.007(2)
C10_8 0.027(2) 0.028(2) 0.041(3) -0.002(2) 0.014(2) -0.0025(18)
C11_8 0.021(2) 0.037(3) 0.039(2) -0.001(2) 0.0077(16) 0.0066(18)
C12_8 0.022(2) 0.031(3) 0.051(3) -0.005(2) -0.0011(17) 0.004(2)
C13_8 0.035(3) 0.049(3) 0.044(3) -0.001(2) -0.005(2) 0.015(2)
C14_8 0.045(3) 0.061(4) 0.031(2) 0.003(3) -0.0034(18) 0.024(3)
C15_8 0.027(2) 0.047(3) 0.029(2) 0.011(2) 0.0061(16) 0.005(2)
P1_9 0.0233(6) 0.0182(6) 0.0321(7) 0.0021(5) -0.0035(5) 0.0021(5)
N1_9 0.022(2) 0.0198(18) 0.044(3) 0.0041(16) 0.0061(18) 0.0044(15)
N2_9 0.0306(19) 0.0229(18) 0.0286(17) 0.0017(15) -0.0044(14) 0.0036(15)
N3_9 0.039(2) 0.032(2) 0.0267(18) 0.0030(14) -0.0021(16) -0.0033(17)
N4_9 0.0318(18) 0.0208(18) 0.048(3) -0.0029(17) -0.0091(17) 0.0022(14)
C1_9 0.050(3) 0.032(3) 0.039(3) -0.004(2) 0.011(2) 0.002(2)
C2_9 0.078(3) 0.035(3) 0.040(3) -0.008(2) 0.014(3) 0.002(3)
C3_9 0.089(4) 0.040(3) 0.029(3) -0.005(2) 0.002(2) -0.010(3)
C4_9 0.069(4) 0.055(3) 0.030(3) -0.008(2) -0.005(2) -0.019(3)
C5_9 0.036(2) 0.050(3) 0.028(3) -0.004(2) -0.0084(18) -0.005(2)
C6_9 0.033(3) 0.042(3) 0.033(2) 0.0075(19) 0.0065(19) 0.003(2)
C7_9 0.048(3) 0.047(3) 0.030(2) 0.0037(19) 0.008(2) 0.002(2)
C8_9 0.051(4) 0.054(3) 0.029(2) 0.0104(19) 0.006(2) 0.002(3)
C9_9 0.036(3) 0.041(3) 0.030(2) 0.0114(19) -0.0009(19) -0.005(2)
C10_9 0.046(3) 0.031(2) 0.037(2) 0.0057(18) -0.007(2) -0.010(2)
C11_9 0.037(2) 0.024(2) 0.059(4) -0.003(2) -0.011(2) 0.0048(18)
C12_9 0.038(2) 0.038(3) 0.066(4) -0.001(3) -0.007(2) 0.010(2)
C13_9 0.031(2) 0.049(3) 0.064(4) -0.001(3) -0.005(3) 0.002(2)
C14_9 0.032(2) 0.044(2) 0.050(4) -0.003(2) -0.004(2) -0.0039(19)
C15_9 0.031(2) 0.029(2) 0.049(3) -0.009(2) -0.003(2) -0.0039(18)

loop_
_atom_type_symbol
_atom_type_description
_atom_type_scat_dispersion_real
_atom_type_scat_dispersion_imag
_atom_type_scat_source
C C 0.0033 0.0016 'International Tables Vol C Tables 4.2.6.8 and 6.1.1.4'
H H 0.0000 0.0000 'International Tables Vol C Tables 4.2.6.8 and 6.1.1.4'
N N 0.0061 0.0033 'International Tables Vol C Tables 4.2.6.8 and 6.1.1.4'
P P 0.1023 0.0942 'International Tables Vol C Tables 4.2.6.8 and 6.1.1.4'
U U -9.6767 9.6646 'International Tables Vol C Tables 4.2.6.8 and 6.1.1.4'

loop_
_geom_angle_atom_site_label_1
_geom_angle_atom_site_label_2
_geom_angle_atom_site_label_3
_geom_angle
_geom_angle_site_symmetry_1
_geom_angle_site_symmetry_3
_geom_angle_publ_flag
N5_10 U1 N1_1 87.67(14) . . ?
N5_10 U1 N1_2 86.17(14) . . ?
N5_10 U1 N1_3 157.67(18) . . ?
N5_10 U1 N1_4 143.4(2) . . ?
N5_10 U1 N1_5 100.32(15) . . ?
N1_1 U1 N1_2 160.82(7) . . ?
N1_1 U1 N1_3 86.90(16) . . ?
N1_3 U1 N1_2 91.95(14) . . ?
N1_4 U1 N1_1 84.73(18) . . ?
N1_4 U1 N1_2 89.45(16) . . ?
N1_5 U1 N1_1 98.99(11) . . ?
N1_5 U1 N1_2 99.98(11) . . ?
N1_5 U1 N1_3 101.92(15) . . ?
N1_5 U1 N1_4 116.22(18) . . ?
N5_11 U2 N1_6 88.81(14) . . ?
N5_11 U2 N1_7 145.20(14) . . ?
N5_11 U2 N1_8 87.10(14) . . ?
N5_11 U2 N1_9 102.21(14) . . ?
N1_6 U2 N1_7 87.84(11) . . ?
N1_6 U2 N1_8 167.14(7) . . ?
N1_8 U2 N1_7 88.58(9) . . ?
N1_9 U2 N1_6 95.90(11) . . ?
N1_9 U2 N1_7 112.59(11) . . ?
N1_9 U2 N1_8 96.89(11) . . ?
C16_10 N5_10 U1 165.6(4) . . ?
N5_10 C16_10 C17_10 119.0(5) . . ?
N5_10 C16_10 C21_10 122.1(5) . . ?
C17_10 C16_10 C21_10 118.9(5) . . ?
C16_10 C17_10 C22_10 118.6(5) . . ?
C18_10 C17_10 C16_10 119.8(5) . . ?
C18_10 C17_10 C22_10 121.6(5) . . ?
C17_10 C18_10 C19_10 121.9(5) . . ?
C18_10 C19_10 C20_10 118.2(5) . . ?
C18_10 C19_10 C23_10 121.7(5) . . ?
C20_10 C19_10 C23_10 120.1(5) . . ?
C21_10 C20_10 C19_10 121.9(5) . . ?
C16_10 C21_10 C24_10 120.1(5) . . ?
C20_10 C21_10 C16_10 119.3(5) . . ?
C20_10 C21_10 C24_10 120.5(5) . . ?
C16_11 N5_11 U2 165.5(4) . . ?
N5_11 C16_11 C17_11 120.9(5) . . ?
N5_11 C16_11 C21_11 120.0(4) . . ?
C21_11 C16_11 C17_11 119.1(4) . . ?
C16_11 C17_11 C22_11 120.5(4) . . ?
C18_11 C17_11 C16_11 118.8(5) . . ?
C18_11 C17_11 C22_11 120.7(5) . . ?
C17_11 C18_11 C19_11 122.1(5) . . ?
C18_11 C19_11 C23_11 120.6(5) . . ?
C20_11 C19_11 C18_11 118.4(5) . . ?
C20_11 C19_11 C23_11 121.0(5) . . ?
C19_11 C20_11 C21_11 122.3(5) . . ?
C16_11 C21_11 C24_11 117.7(4) . . ?
C20_11 C21_11 C16_11 119.2(5) . . ?
C20_11 C21_11 C24_11 123.0(5) . . ?
N1_1 P1_1 N2_1 120.00(10) . . ?
N1_1 P1_1 N3_1 111.98(10) . . ?
N1_1 P1_1 N4_1 111.71(10) . . ?
N2_1 P1_1 N4_1 101.22(9) . . ?
N3_1 P1_1 N2_1 102.24(9) . . ?
N3_1 P1_1 N4_1 108.61(8) . . ?
P1_1 N1_1 U1 150.85(15) . . ?
C1_1 N2_1 P1_1 117.54(13) . . ?
C5_1 N2_1 P1_1 117.69(13) . . ?
C5_1 N2_1 C1_1 111.93(16) . . ?
C6_1 N3_1 P1_1 121.06(14) . . ?
C10_1 N3_1 P1_1 124.49(14) . . ?
C10_1 N3_1 C6_1 114.43(17) . . ?
C11_1 N4_1 P1_1 122.57(14) . . ?
C15_1 N4_1 P1_1 119.24(14) . . ?
C15_1 N4_1 C11_1 113.55(17) . . ?
N2_1 C1_1 C2_1 110.43(17) . . ?
C3_1 C2_1 C1_1 110.77(18) . . ?
C2_1 C3_1 C4_1 110.36(18) . . ?
C5_1 C4_1 C3_1 110.41(18) . . ?
N2_1 C5_1 C4_1 110.61(17) . . ?
N3_1 C6_1 C7_1 113.23(18) . . ?
C6_1 C7_1 C8_1 112.2(2) . . ?
C9_1 C8_1 C7_1 110.51(19) . . ?
C10_1 C9_1 C8_1 111.8(2) . . ?
N3_1 C10_1 C9_1 113.11(18) . . ?
N4_1 C11_1 C12_1 112.99(18) . . ?
C11_1 C12_1 C13_1 111.6(2) . . ?
C12_1 C13_1 C14_1 109.9(2) . . ?
C15_1 C14_1 C13_1 112.0(2) . . ?
N4_1 C15_1 C14_1 113.26(18) . . ?
N1_2 P1_2 N2_2 120.64(10) . . ?
N1_2 P1_2 N3_2 111.74(10) . . ?
N1_2 P1_2 N4_2 111.62(9) . . ?
N2_2 P1_2 N3_2 102.11(8) . . ?
N2_2 P1_2 N4_2 101.57(8) . . ?
N3_2 P1_2 N4_2 107.99(8) . . ?
P1_2 N1_2 U1 170.48(15) . . ?
C1_2 N2_2 P1_2 118.65(13) . . ?
C1_2 N2_2 C5_2 112.14(16) . . ?
C5_2 N2_2 P1_2 118.10(13) . . ?
C6_2 N3_2 P1_2 120.27(14) . . ?
C6_2 N3_2 C10_2 113.61(17) . . ?
C10_2 N3_2 P1_2 123.30(14) . . ?
C11_2 N4_2 P1_2 121.89(13) . . ?
C15_2 N4_2 P1_2 118.29(13) . . ?
C15_2 N4_2 C11_2 112.89(17) . . ?
N2_2 C1_2 C2_2 110.46(17) . . ?
C3_2 C2_2 C1_2 110.86(18) . . ?
C2_2 C3_2 C4_2 110.53(18) . . ?
C5_2 C4_2 C3_2 110.35(18) . . ?
N2_2 C5_2 C4_2 110.47(17) . . ?
N3_2 C6_2 C7_2 113.03(18) . . ?
C6_2 C7_2 C8_2 112.2(2) . . ?
C9_2 C8_2 C7_2 110.42(19) . . ?
C10_2 C9_2 C8_2 111.6(2) . . ?
N3_2 C10_2 C9_2 112.66(18) . . ?
N4_2 C11_2 C12_2 112.93(18) . . ?
C11_2 C12_2 C13_2 111.6(2) . . ?
C12_2 C13_2 C14_2 109.77(19) . . ?
C15_2 C14_2 C13_2 112.0(2) . . ?
N4_2 C15_2 C14_2 113.06(18) . . ?
N1_3 P1_3 N2_3 119.41(10) . . ?
N1_3 P1_3 N3_3 111.79(10) . . ?
N1_3 P1_3 N4_3 112.12(10) . . ?
N3_3 P1_3 N2_3 102.10(9) . . ?
N4_3 P1_3 N2_3 101.44(9) . . ?
N4_3 P1_3 N3_3 108.94(9) . . ?
P1_3 N1_3 U1 158.8(2) . . ?
C1_3 N2_3 P1_3 116.60(14) . . ?
C5_3 N2_3 P1_3 116.90(14) . . ?
C5_3 N2_3 C1_3 111.36(17) . . ?
C6_3 N3_3 P1_3 120.36(14) . . ?
C10_3 N3_3 P1_3 123.99(15) . . ?
C10_3 N3_3 C6_3 113.86(17) . . ?
C11_3 N4_3 P1_3 123.87(14) . . ?
C15_3 N4_3 P1_3 120.24(14) . . ?
C15_3 N4_3 C11_3 114.19(17) . . ?
N2_3 C1_3 C2_3 110.41(17) . . ?
C3_3 C2_3 C1_3 110.79(18) . . ?
C2_3 C3_3 C4_3 110.22(19) . . ?
C5_3 C4_3 C3_3 110.47(18) . . ?
N2_3 C5_3 C4_3 110.62(17) . . ?
N3_3 C6_3 C7_3 113.10(19) . . ?
C6_3 C7_3 C8_3 112.1(2) . . ?
C9_3 C8_3 C7_3 110.4(2) . . ?
C10_3 C9_3 C8_3 111.8(2) . . ?
N3_3 C10_3 C9_3 113.09(19) . . ?
N4_3 C11_3 C12_3 113.12(18) . . ?
C11_3 C12_3 C13_3 111.6(2) . . ?
C12_3 C13_3 C14_3 110.0(2) . . ?
C15_3 C14_3 C13_3 112.0(2) . . ?
N4_3 C15_3 C14_3 113.30(19) . . ?
N1_4 P1_4 N2_4 119.28(10) . . ?
N1_4 P1_4 N3_4 111.82(10) . . ?
N1_4 P1_4 N4_4 112.06(10) . . ?
N3_4 P1_4 N2_4 102.15(9) . . ?
N4_4 P1_4 N2_4 101.43(9) . . ?
N4_4 P1_4 N3_4 109.09(9) . . ?
P1_4 N1_4 U1 177.0(3) . . ?
C1_4 N2_4 P1_4 116.64(14) . . ?
C5_4 N2_4 P1_4 116.90(14) . . ?
C5_4 N2_4 C1_4 111.40(17) . . ?
C6_4 N3_4 P1_4 120.83(14) . . ?
C10_4 N3_4 P1_4 124.57(15) . . ?
C10_4 N3_4 C6_4 114.40(17) . . ?
C11_4 N4_4 P1_4 124.12(14) . . ?
C15_4 N4_4 P1_4 120.45(14) . . ?
C15_4 N4_4 C11_4 114.50(17) . . ?
N2_4 C1_4 C2_4 110.41(17) . . ?
C3_4 C2_4 C1_4 110.79(18) . . ?
C2_4 C3_4 C4_4 110.23(19) . . ?
C5_4 C4_4 C3_4 110.46(18) . . ?
N2_4 C5_4 C4_4 110.61(17) . . ?
N3_4 C6_4 C7_4 113.27(18) . . ?
C6_4 C7_4 C8_4 112.1(2) . . ?
C9_4 C8_4 C7_4 110.36(19) . . ?
C10_4 C9_4 C8_4 111.8(2) . . ?
N3_4 C10_4 C9_4 113.32(18) . . ?
N4_4 C11_4 C12_4 113.28(18) . . ?
C11_4 C12_4 C13_4 111.6(2) . . ?
C12_4 C13_4 C14_4 110.0(2) . . ?
C15_4 C14_4 C13_4 112.0(2) . . ?
N4_4 C15_4 C14_4 113.42(19) . . ?
N1_5 P1_5 N2_5 119.38(10) . . ?
N1_5 P1_5 N3_5 111.73(10) . . ?
N1_5 P1_5 N4_5 112.09(10) . . ?
N3_5 P1_5 N2_5 102.18(8) . . ?
N4_5 P1_5 N2_5 101.57(9) . . ?
N4_5 P1_5 N3_5 108.86(8) . . ?
P1_5 N1_5 U1 161.28(16) . . ?
C1_5 N2_5 P1_5 115.96(13) . . ?
C5_5 N2_5 P1_5 116.09(13) . . ?
C5_5 N2_5 C1_5 110.73(16) . . ?
C6_5 N3_5 P1_5 119.12(13) . . ?
C10_5 N3_5 P1_5 123.27(14) . . ?
C10_5 N3_5 C6_5 112.88(17) . . ?
C11_5 N4_5 P1_5 123.21(14) . . ?
C11_5 N4_5 C15_5 113.19(16) . . ?
C15_5 N4_5 P1_5 119.33(13) . . ?
N2_5 C1_5 C2_5 110.49(17) . . ?
C1_5 C2_5 C3_5 110.87(18) . . ?
C2_5 C3_5 C4_5 110.02(18) . . ?
C5_5 C4_5 C3_5 110.46(18) . . ?
N2_5 C5_5 C4_5 110.58(17) . . ?
N3_5 C6_5 C7_5 112.82(18) . . ?
C6_5 C7_5 C8_5 112.1(2) . . ?
C9_5 C8_5 C7_5 110.25(19) . . ?
C10_5 C9_5 C8_5 111.8(2) . . ?
N3_5 C10_5 C9_5 112.89(18) . . ?
N4_5 C11_5 C12_5 112.85(17) . . ?
C11_5 C12_5 C13_5 111.7(2) . . ?
C12_5 C13_5 C14_5 110.04(19) . . ?
C15_5 C14_5 C13_5 112.0(2) . . ?
N4_5 C15_5 C14_5 112.85(17) . . ?
N1_6 P1_6 N2_6 119.44(10) . . ?
N1_6 P1_6 N3_6 111.62(10) . . ?
N1_6 P1_6 N4_6 112.00(10) . . ?
N3_6 P1_6 N2_6 102.03(9) . . ?
N4_6 P1_6 N2_6 101.63(9) . . ?
N4_6 P1_6 N3_6 109.13(8) . . ?
P1_6 N1_6 U2 154.10(15) . . ?
C1_6 N2_6 P1_6 117.08(13) . . ?
C1_6 N2_6 C5_6 111.53(16) . . ?
C5_6 N2_6 P1_6 117.00(13) . . ?
C6_6 N3_6 P1_6 120.67(14) . . ?
C10_6 N3_6 P1_6 124.36(14) . . ?
C10_6 N3_6 C6_6 114.25(17) . . ?
C11_6 N4_6 P1_6 124.52(14) . . ?
C11_6 N4_6 C15_6 114.66(16) . . ?
C15_6 N4_6 P1_6 120.55(14) . . ?
N2_6 C1_6 C2_6 110.44(17) . . ?
C3_6 C2_6 C1_6 110.82(18) . . ?
C2_6 C3_6 C4_6 110.26(18) . . ?
C5_6 C4_6 C3_6 110.38(18) . . ?
N2_6 C5_6 C4_6 110.52(17) . . ?
N3_6 C6_6 C7_6 113.10(18) . . ?
C6_6 C7_6 C8_6 112.0(2) . . ?
C9_6 C8_6 C7_6 110.41(19) . . ?
C10_6 C9_6 C8_6 111.9(2) . . ?
N3_6 C10_6 C9_6 113.23(18) . . ?
N4_6 C11_6 C12_6 113.45(18) . . ?
C11_6 C12_6 C13_6 111.7(2) . . ?
C12_6 C13_6 C14_6 110.02(19) . . ?
C15_6 C14_6 C13_6 112.0(2) . . ?
N4_6 C15_6 C14_6 113.41(18) . . ?
N1_7 P1_7 N2_7 119.92(10) . . ?
N1_7 P1_7 N3_7 112.04(10) . . ?
N1_7 P1_7 N4_7 111.64(10) . . ?
N2_7 P1_7 N4_7 101.60(9) . . ?
N3_7 P1_7 N2_7 102.04(9) . . ?
N3_7 P1_7 N4_7 108.51(8) . . ?
P1_7 N1_7 U2 173.41(15) . . ?
C1_7 N2_7 P1_7 117.58(13) . . ?
C1_7 N2_7 C5_7 111.40(16) . . ?
C5_7 N2_7 P1_7 116.62(13) . . ?
C6_7 N3_7 P1_7 120.99(14) . . ?
C10_7 N3_7 P1_7 124.52(14) . . ?
C10_7 N3_7 C6_7 114.47(17) . . ?
C11_7 N4_7 P1_7 121.85(14) . . ?
C11_7 N4_7 C15_7 112.69(17) . . ?
C15_7 N4_7 P1_7 117.91(13) . . ?
N2_7 C1_7 C2_7 110.49(17) . . ?
C3_7 C2_7 C1_7 110.88(18) . . ?
C2_7 C3_7 C4_7 110.25(18) . . ?
C5_7 C4_7 C3_7 110.40(18) . . ?
N2_7 C5_7 C4_7 110.49(17) . . ?
N3_7 C6_7 C7_7 113.13(18) . . ?
C6_7 C7_7 C8_7 112.0(2) . . ?
C9_7 C8_7 C7_7 110.41(19) . . ?
C10_7 C9_7 C8_7 111.8(2) . . ?
N3_7 C10_7 C9_7 113.23(18) . . ?
N4_7 C11_7 C12_7 113.01(18) . . ?
C11_7 C12_7 C13_7 111.6(2) . . ?
C12_7 C13_7 C14_7 109.62(19) . . ?
C15_7 C14_7 C13_7 112.0(2) . . ?
N4_7 C15_7 C14_7 113.21(18) . . ?
N1_8 P1_8 N2_8 120.37(10) . . ?
N1_8 P1_8 N3_8 111.26(10) . . ?
N1_8 P1_8 N4_8 112.31(9) . . ?
N2_8 P1_8 N3_8 101.86(8) . . ?
N4_8 P1_8 N2_8 101.75(8) . . ?
N4_8 P1_8 N3_8 108.13(8) . . ?
P1_8 N1_8 U2 169.91(15) . . ?
C1_8 N2_8 P1_8 117.65(13) . . ?
C5_8 N2_8 P1_8 118.08(13) . . ?
C5_8 N2_8 C1_8 111.81(16) . . ?
C6_8 N3_8 P1_8 118.39(13) . . ?
C10_8 N3_8 P1_8 121.84(14) . . ?
C10_8 N3_8 C6_8 112.59(17) . . ?
C11_8 N4_8 P1_8 123.92(14) . . ?
C15_8 N4_8 P1_8 120.69(14) . . ?
C15_8 N4_8 C11_8 114.45(16) . . ?
N2_8 C1_8 C2_8 110.29(17) . . ?
C3_8 C2_8 C1_8 110.74(18) . . ?
C2_8 C3_8 C4_8 110.45(18) . . ?
C5_8 C4_8 C3_8 110.48(18) . . ?
N2_8 C5_8 C4_8 110.56(17) . . ?
N3_8 C6_8 C7_8 112.82(18) . . ?
C6_8 C7_8 C8_8 112.1(2) . . ?
C9_8 C8_8 C7_8 110.15(19) . . ?
C10_8 C9_8 C8_8 111.8(2) . . ?
N3_8 C10_8 C9_8 112.85(18) . . ?
N4_8 C11_8 C12_8 113.03(18) . . ?
C11_8 C12_8 C13_8 111.5(2) . . ?
C12_8 C13_8 C14_8 109.99(19) . . ?
C15_8 C14_8 C13_8 112.1(2) . . ?
N4_8 C15_8 C14_8 113.52(18) . . ?
N1_9 P1_9 N2_9 119.31(10) . . ?
N1_9 P1_9 N3_9 111.81(10) . . ?
N1_9 P1_9 N4_9 112.28(10) . . ?
N3_9 P1_9 N2_9 102.01(9) . . ?
N4_9 P1_9 N2_9 101.44(8) . . ?
N4_9 P1_9 N3_9 108.93(8) . . ?
P1_9 N1_9 U2 165.09(16) . . ?
C1_9 N2_9 P1_9 115.99(13) . . ?
C5_9 N2_9 P1_9 116.34(13) . . ?
C5_9 N2_9 C1_9 110.94(16) . . ?
C6_9 N3_9 P1_9 119.45(14) . . ?
C10_9 N3_9 P1_9 123.13(14) . . ?
C10_9 N3_9 C6_9 112.68(17) . . ?
C11_9 N4_9 P1_9 123.52(14) . . ?
C15_9 N4_9 P1_9 119.90(13) . . ?
C15_9 N4_9 C11_9 113.73(17) . . ?
N2_9 C1_9 C2_9 110.38(17) . . ?
C1_9 C2_9 C3_9 110.79(18) . . ?
C2_9 C3_9 C4_9 110.08(18) . . ?
C5_9 C4_9 C3_9 110.49(18) . . ?
N2_9 C5_9 C4_9 110.63(17) . . ?
N3_9 C6_9 C7_9 112.40(17) . . ?
C6_9 C7_9 C8_9 112.0(2) . . ?
C9_9 C8_9 C7_9 110.49(19) . . ?
C10_9 C9_9 C8_9 111.9(2) . . ?
N3_9 C10_9 C9_9 112.56(17) . . ?
N4_9 C11_9 C12_9 112.95(18) . . ?
C11_9 C12_9 C13_9 111.5(2) . . ?
C12_9 C13_9 C14_9 109.95(19) . . ?
C15_9 C14_9 C13_9 112.1(2) . . ?
N4_9 C15_9 C14_9 113.27(18) . . ?

loop_
_geom_bond_atom_site_label_1
_geom_bond_atom_site_label_2
_geom_bond_distance
_geom_bond_site_symmetry_2
_geom_bond_publ_flag
U1 N5_10 1.991(4) . ?
U1 N1_1 2.146(2) . ?
U1 N1_2 2.1492(18) . ?
U1 N1_3 2.148(4) . ?
U1 N1_4 2.136(4) . ?
U1 N1_5 2.1254(19) . ?
U2 N5_11 1.995(4) . ?
U2 N1_6 2.138(2) . ?
U2 N1_7 2.1485(18) . ?
U2 N1_8 2.1441(18) . ?
U2 N1_9 2.1312(19) . ?
N5_10 C16_10 1.370(6) . ?
C16_10 C17_10 1.416(7) . ?
C16_10 C21_10 1.424(7) . ?
C17_10 C18_10 1.379(7) . ?
C17_10 C22_10 1.500(7) . ?
C18_10 C19_10 1.397(7) . ?
C19_10 C20_10 1.397(8) . ?
C19_10 C23_10 1.524(7) . ?
C20_10 C21_10 1.385(7) . ?
C21_10 C24_10 1.508(8) . ?
N5_11 C16_11 1.367(6) . ?
C16_11 C17_11 1.435(7) . ?
C16_11 C21_11 1.421(7) . ?
C17_11 C18_11 1.395(7) . ?
C17_11 C22_11 1.505(7) . ?
C18_11 C19_11 1.397(8) . ?
C19_11 C20_11 1.388(8) . ?
C19_11 C23_11 1.515(7) . ?
C20_11 C21_11 1.394(7) . ?
C21_11 C24_11 1.497(7) . ?
P1_1 N1_1 1.5501(17) . ?
P1_1 N2_1 1.6730(16) . ?
P1_1 N3_1 1.6675(17) . ?
P1_1 N4_1 1.6755(17) . ?
N2_1 C1_1 1.464(2) . ?
N2_1 C5_1 1.465(2) . ?
N3_1 C6_1 1.456(2) . ?
N3_1 C10_1 1.456(2) . ?
N4_1 C11_1 1.464(2) . ?
N4_1 C15_1 1.461(2) . ?
C1_1 C2_1 1.523(3) . ?
C2_1 C3_1 1.521(3) . ?
C3_1 C4_1 1.524(3) . ?
C4_1 C5_1 1.522(3) . ?
C6_1 C7_1 1.491(3) . ?
C7_1 C8_1 1.529(3) . ?
C8_1 C9_1 1.518(3) . ?
C9_1 C10_1 1.494(3) . ?
C11_1 C12_1 1.494(3) . ?
C12_1 C13_1 1.524(3) . ?
C13_1 C14_1 1.528(3) . ?
C14_1 C15_1 1.489(3) . ?
P1_2 N1_2 1.5481(16) . ?
P1_2 N2_2 1.6660(16) . ?
P1_2 N3_2 1.6748(17) . ?
P1_2 N4_2 1.6796(17) . ?
N2_2 C1_2 1.460(2) . ?
N2_2 C5_2 1.465(2) . ?
N3_2 C6_2 1.460(2) . ?
N3_2 C10_2 1.462(2) . ?
N4_2 C11_2 1.468(2) . ?
N4_2 C15_2 1.466(2) . ?
C1_2 C2_2 1.525(3) . ?
C2_2 C3_2 1.520(3) . ?
C3_2 C4_2 1.524(3) . ?
C4_2 C5_2 1.522(3) . ?
C6_2 C7_2 1.492(3) . ?
C7_2 C8_2 1.529(3) . ?
C8_2 C9_2 1.519(3) . ?
C9_2 C10_2 1.495(3) . ?
C11_2 C12_2 1.493(3) . ?
C12_2 C13_2 1.524(3) . ?
C13_2 C14_2 1.529(3) . ?
C14_2 C15_2 1.489(3) . ?
P1_3 N1_3 1.5514(17) . ?
P1_3 N2_3 1.6784(17) . ?
P1_3 N3_3 1.6700(17) . ?
P1_3 N4_3 1.6667(17) . ?
N2_3 C1_3 1.469(2) . ?
N2_3 C5_3 1.468(2) . ?
N3_3 C6_3 1.461(2) . ?
N3_3 C10_3 1.459(2) . ?
N4_3 C11_3 1.459(2) . ?
N4_3 C15_3 1.457(2) . ?
C1_3 C2_3 1.522(3) . ?
C2_3 C3_3 1.522(3) . ?
C3_3 C4_3 1.525(3) . ?
C4_3 C5_3 1.520(3) . ?
C6_3 C7_3 1.491(3) . ?
C7_3 C8_3 1.529(3) . ?
C8_3 C9_3 1.519(3) . ?
C9_3 C10_3 1.493(3) . ?
C11_3 C12_3 1.495(3) . ?
C12_3 C13_3 1.523(3) . ?
C13_3 C14_3 1.528(3) . ?
C14_3 C15_3 1.491(3) . ?
P1_4 N1_4 1.5526(17) . ?
P1_4 N2_4 1.6789(17) . ?
P1_4 N3_4 1.6675(17) . ?
P1_4 N4_4 1.6661(17) . ?
N2_4 C1_4 1.468(2) . ?
N2_4 C5_4 1.468(2) . ?
N3_4 C6_4 1.458(2) . ?
N3_4 C10_4 1.455(2) . ?
N4_4 C11_4 1.457(2) . ?
N4_4 C15_4 1.456(2) . ?
C1_4 C2_4 1.522(3) . ?
C2_4 C3_4 1.522(3) . ?
C3_4 C4_4 1.525(3) . ?
C4_4 C5_4 1.520(3) . ?
C6_4 C7_4 1.491(3) . ?
C7_4 C8_4 1.530(3) . ?
C8_4 C9_4 1.519(3) . ?
C9_4 C10_4 1.493(3) . ?
C11_4 C12_4 1.495(3) . ?
C12_4 C13_4 1.524(3) . ?
C13_4 C14_4 1.528(3) . ?
C14_4 C15_4 1.491(3) . ?
P1_5 N1_5 1.5505(17) . ?
P1_5 N2_5 1.6798(16) . ?
P1_5 N3_5 1.6729(17) . ?
P1_5 N4_5 1.6682(17) . ?
N2_5 C1_5 1.473(2) . ?
N2_5 C5_5 1.473(2) . ?
N3_5 C6_5 1.469(2) . ?
N3_5 C10_5 1.463(2) . ?
N4_5 C11_5 1.464(2) . ?
N4_5 C15_5 1.465(2) . ?
C1_5 C2_5 1.520(3) . ?
C2_5 C3_5 1.522(3) . ?
C3_5 C4_5 1.526(3) . ?
C4_5 C5_5 1.518(3) . ?
C6_5 C7_5 1.490(3) . ?
C7_5 C8_5 1.530(3) . ?
C8_5 C9_5 1.519(3) . ?
C9_5 C10_5 1.493(3) . ?
C11_5 C12_5 1.495(3) . ?
C12_5 C13_5 1.523(3) . ?
C13_5 C14_5 1.528(3) . ?
C14_5 C15_5 1.491(3) . ?
P1_6 N1_6 1.5536(17) . ?
P1_6 N2_6 1.6768(16) . ?
P1_6 N3_6 1.6691(17) . ?
P1_6 N4_6 1.6647(17) . ?
N2_6 C1_6 1.466(2) . ?
N2_6 C5_6 1.468(2) . ?
N3_6 C6_6 1.459(2) . ?
N3_6 C10_6 1.456(2) . ?
N4_6 C11_6 1.455(2) . ?
N4_6 C15_6 1.456(2) . ?
C1_6 C2_6 1.523(3) . ?
C2_6 C3_6 1.521(3) . ?
C3_6 C4_6 1.525(3) . ?
C4_6 C5_6 1.521(3) . ?
C6_6 C7_6 1.492(3) . ?
C7_6 C8_6 1.530(3) . ?
C8_6 C9_6 1.518(3) . ?
C9_6 C10_6 1.493(3) . ?
C11_6 C12_6 1.494(3) . ?
C12_6 C13_6 1.523(3) . ?
C13_6 C14_6 1.528(3) . ?
C14_6 C15_6 1.491(3) . ?
P1_7 N1_7 1.5493(16) . ?
P1_7 N2_7 1.6740(16) . ?
P1_7 N3_7 1.6680(17) . ?
P1_7 N4_7 1.6780(17) . ?
N2_7 C1_7 1.464(2) . ?
N2_7 C5_7 1.472(2) . ?
N3_7 C6_7 1.456(2) . ?
N3_7 C10_7 1.456(2) . ?
N4_7 C11_7 1.468(2) . ?
N4_7 C15_7 1.469(2) . ?
C1_7 C2_7 1.523(3) . ?
C2_7 C3_7 1.521(3) . ?
C3_7 C4_7 1.525(3) . ?
C4_7 C5_7 1.519(3) . ?
C6_7 C7_7 1.492(3) . ?
C7_7 C8_7 1.530(3) . ?
C8_7 C9_7 1.519(3) . ?
C9_7 C10_7 1.494(3) . ?
C11_7 C12_7 1.492(3) . ?
C12_7 C13_7 1.525(3) . ?
C13_7 C14_7 1.529(3) . ?
C14_7 C15_7 1.487(3) . ?
P1_8 N1_8 1.5482(17) . ?
P1_8 N2_8 1.6692(16) . ?
P1_8 N3_8 1.6841(17) . ?
P1_8 N4_8 1.6669(17) . ?
N2_8 C1_8 1.466(2) . ?
N2_8 C5_8 1.464(2) . ?
N3_8 C6_8 1.469(2) . ?
N3_8 C10_8 1.468(2) . ?
N4_8 C11_8 1.459(2) . ?
N4_8 C15_8 1.454(2) . ?
C1_8 C2_8 1.524(3) . ?
C2_8 C3_8 1.521(3) . ?
C3_8 C4_8 1.524(3) . ?
C4_8 C5_8 1.522(3) . ?
C6_8 C7_8 1.490(3) . ?
C7_8 C8_8 1.530(3) . ?
C8_8 C9_8 1.520(3) . ?
C9_8 C10_8 1.492(3) . ?
C11_8 C12_8 1.496(3) . ?
C12_8 C13_8 1.524(3) . ?
C13_8 C14_8 1.527(3) . ?
C14_8 C15_8 1.491(3) . ?
P1_9 N1_9 1.5498(17) . ?
P1_9 N2_9 1.6809(16) . ?
P1_9 N3_9 1.6721(17) . ?
P1_9 N4_9 1.6668(17) . ?
N2_9 C1_9 1.472(2) . ?
N2_9 C5_9 1.471(2) . ?
N3_9 C6_9 1.469(2) . ?
N3_9 C10_9 1.465(2) . ?
N4_9 C11_9 1.462(2) . ?
N4_9 C15_9 1.460(2) . ?
C1_9 C2_9 1.521(3) . ?
C2_9 C3_9 1.522(3) . ?
C3_9 C4_9 1.525(3) . ?
C4_9 C5_9 1.519(3) . ?
C6_9 C7_9 1.493(3) . ?
C7_9 C8_9 1.530(3) . ?
C8_9 C9_9 1.518(3) . ?
C9_9 C10_9 1.494(3) . ?
C11_9 C12_9 1.495(3) . ?
C12_9 C13_9 1.524(3) . ?
C13_9 C14_9 1.527(3) . ?
C14_9 C15_9 1.490(3) . ?

loop_
_smtbx_masks_void_nr
_smtbx_masks_void_average_x
_smtbx_masks_void_average_y
_smtbx_masks_void_average_z
_smtbx_masks_void_volume
_smtbx_masks_void_count_electrons
_smtbx_masks_void_content
1 -0.875 -0.395 -0.383 6237.7 53.4 ?
2 0.000 0.042 0.861 0.0 0.0 ?
3 0.000 0.458 0.361 0.0 0.0 ?
4 0.000 0.542 0.639 0.0 0.0 ?
5 0.000 0.958 0.139 0.0 0.0 ?
6 0.011 0.667 0.948 0.0 0.0 ?
7 0.011 0.674 0.944 0.0 -0.0 ?
8 0.011 0.826 0.444 0.0 0.0 ?
9 0.011 0.833 0.448 0.0 0.0 ?
10 0.022 0.069 0.181 0.0 0.0 ?
11 0.022 0.080 0.177 0.0 0.0 ?
12 0.022 0.420 0.677 0.0 0.0 ?
13 0.022 0.431 0.681 0.0 0.0 ?
14 0.033 0.062 0.188 0.0 0.0 ?
15 0.033 0.438 0.688 0.0 0.0 ?
16 0.044 0.188 0.896 0.0 0.0 ?
17 0.044 0.201 0.903 0.0 0.0 ?
18 0.044 0.299 0.403 0.0 0.0 ?
19 0.044 0.312 0.396 0.0 0.0 ?
20 0.044 0.639 0.906 0.0 0.0 ?
21 0.044 0.861 0.406 0.0 0.0 ?
22 0.061 0.208 0.906 0.0 0.0 ?
23 0.061 0.292 0.406 0.0 0.0 ?
24 0.056 0.639 0.903 0.0 0.0 ?
25 0.056 0.861 0.403 0.0 0.0 ?
26 0.067 0.194 0.878 0.0 0.0 ?
27 0.067 0.306 0.378 0.0 0.0 ?
28 0.111 0.111 0.781 0.0 0.0 ?
29 0.111 0.389 0.281 0.0 0.0 ?
30 0.111 0.750 0.476 0.0 0.0 ?
31 0.111 0.750 0.976 0.0 0.0 ?
32 0.122 0.028 0.625 0.0 0.0 ?
33 0.122 0.472 0.125 0.0 0.0 ?
34 0.133 0.097 0.896 0.0 0.0 ?
35 0.133 0.403 0.396 0.0 0.0 ?
36 0.144 0.583 0.344 0.0 -0.0 ?
37 0.144 0.917 0.844 0.0 0.0 ?
38 0.167 0.729 0.472 0.0 0.0 ?
39 0.167 0.771 0.972 0.0 0.0 ?
40 0.178 0.062 0.677 0.0 0.0 ?
41 0.178 0.438 0.177 0.0 0.0 ?
42 0.178 0.715 0.472 0.0 0.0 ?
43 0.178 0.733 0.306 0.0 0.0 ?
44 0.178 0.767 0.806 0.0 0.0 ?
45 0.178 0.785 0.972 0.0 0.0 ?
46 0.189 0.056 0.684 0.0 0.0 ?
47 0.189 0.090 0.688 0.0 0.0 ?
48 0.189 0.410 0.188 0.0 0.0 ?
49 0.189 0.444 0.184 0.0 0.0 ?
50 0.189 0.705 0.472 0.0 0.0 ?
51 0.189 0.722 0.302 0.0 0.0 ?
52 0.189 0.778 0.802 0.0 0.0 ?
53 0.189 0.795 0.972 0.0 0.0 ?
54 0.211 0.146 0.476 0.0 0.0 ?
55 0.211 0.354 0.976 0.0 -0.0 ?
56 0.222 0.160 0.476 0.0 0.0 ?
57 0.222 0.243 0.604 0.0 0.0 ?
58 0.222 0.257 0.104 0.0 0.0 ?
59 0.222 0.340 0.976 0.0 0.0 ?
60 0.222 0.632 0.319 0.0 0.0 ?
61 0.222 0.674 0.319 0.0 0.0 ?
62 0.222 0.826 0.819 0.0 0.0 ?
63 0.222 0.868 0.819 0.0 0.0 ?
64 0.233 0.160 0.479 0.0 0.0 ?
65 0.233 0.340 0.979 0.0 0.0 ?
66 0.233 0.715 0.566 0.0 0.0 ?
67 0.233 0.785 0.066 0.0 0.0 ?
68 0.256 0.674 0.340 0.0 0.0 ?
69 0.256 0.681 0.431 0.0 0.0 ?
70 0.256 0.701 0.562 0.0 0.0 ?
71 0.256 0.799 0.062 0.0 0.0 ?
72 0.256 0.819 0.931 0.0 0.0 ?
73 0.256 0.826 0.840 0.0 0.0 ?
74 0.267 0.125 0.837 0.0 0.0 ?
75 0.267 0.375 0.337 0.0 0.0 ?
76 0.300 0.653 0.677 0.0 0.0 ?
77 0.300 0.743 0.694 0.0 0.0 ?
78 0.300 0.757 0.194 0.0 0.0 ?
79 0.300 0.847 0.177 0.0 0.0 ?
80 0.322 0.049 0.316 0.0 0.0 ?
81 0.322 0.451 0.816 0.0 0.0 ?
82 0.333 0.024 0.326 0.0 0.0 ?
83 0.333 0.476 0.826 0.0 0.0 ?
84 0.333 0.625 0.656 0.0 0.0 ?
85 0.333 0.875 0.156 0.0 0.0 ?
86 0.344 0.062 0.101 0.0 0.0 ?
87 0.344 0.438 0.601 0.0 0.0 ?
88 0.356 0.069 0.104 0.0 0.0 ?
89 0.356 0.431 0.604 0.0 0.0 ?
90 0.367 0.087 0.108 0.0 0.0 ?
91 0.367 0.413 0.608 0.0 0.0 ?
92 0.367 0.667 0.580 0.0 0.0 ?
93 0.367 0.833 0.080 0.0 0.0 ?
94 0.378 0.729 0.021 0.0 0.0 ?
95 0.378 0.771 0.521 0.0 0.0 ?
96 0.422 0.160 0.097 0.0 0.0 ?
97 0.422 0.340 0.597 0.0 0.0 ?
98 0.433 0.160 0.094 0.0 0.0 ?
99 0.433 0.340 0.594 0.0 0.0 ?
100 0.456 0.194 0.903 0.0 0.0 ?
101 0.456 0.306 0.403 0.0 0.0 ?
102 0.467 0.139 0.104 0.0 0.0 ?
103 0.467 0.361 0.604 0.0 0.0 ?
104 0.478 0.021 0.681 0.0 0.0 ?
105 0.478 0.111 0.819 0.0 0.0 ?
106 0.478 0.125 0.823 0.0 0.0 ?
107 0.478 0.375 0.323 0.0 0.0 ?
108 0.478 0.389 0.319 0.0 0.0 ?
109 0.478 0.479 0.181 0.0 0.0 ?
110 0.500 0.118 0.448 0.0 0.0 ?
111 0.500 0.382 0.948 0.0 0.0 ?
112 0.500 0.618 0.052 0.0 0.0 ?
113 0.500 0.882 0.552 0.0 0.0 ?
114 0.522 0.521 0.819 0.0 0.0 ?
115 0.522 0.611 0.681 0.0 0.0 ?
116 0.522 0.625 0.677 0.0 0.0 ?
117 0.522 0.875 0.177 0.0 0.0 ?
118 0.522 0.889 0.181 0.0 0.0 ?
119 0.522 0.979 0.319 0.0 0.0 ?
120 0.533 0.639 0.396 0.0 0.0 ?
121 0.533 0.861 0.896 0.0 0.0 ?
122 0.544 0.694 0.597 0.0 0.0 ?
123 0.544 0.806 0.097 0.0 0.0 ?
124 0.567 0.660 0.406 0.0 0.0 ?
125 0.567 0.840 0.906 0.0 0.0 ?
126 0.578 0.660 0.403 0.0 0.0 ?
127 0.578 0.840 0.903 0.0 0.0 ?
128 0.622 0.229 0.479 0.0 0.0 ?
129 0.622 0.271 0.979 0.0 0.0 ?
130 0.633 0.167 0.920 0.0 0.0 ?
131 0.633 0.333 0.420 0.0 0.0 ?
132 0.633 0.587 0.392 0.0 0.0 ?
133 0.633 0.913 0.892 0.0 0.0 ?
134 0.644 0.569 0.396 0.0 0.0 ?
135 0.644 0.931 0.896 0.0 0.0 ?
136 0.656 0.562 0.399 0.0 0.0 ?
137 0.656 0.938 0.899 0.0 0.0 ?
138 0.667 0.125 0.844 0.0 0.0 ?
139 0.667 0.375 0.344 0.0 0.0 ?
140 0.667 0.524 0.174 0.0 0.0 ?
141 0.667 0.976 0.674 0.0 0.0 ?
142 0.678 0.549 0.184 0.0 0.0 ?
143 0.678 0.951 0.684 0.0 0.0 ?
144 0.700 0.153 0.823 0.0 0.0 ?
145 0.700 0.243 0.806 0.0 0.0 ?
146 0.700 0.257 0.306 0.0 0.0 ?
147 0.700 0.347 0.323 0.0 0.0 ?
148 0.733 0.625 0.663 0.0 0.0 ?
149 0.733 0.875 0.163 0.0 0.0 ?
150 0.744 0.174 0.160 0.0 0.0 ?
151 0.744 0.181 0.069 0.0 0.0 ?
152 0.744 0.201 0.938 0.0 0.0 ?
153 0.744 0.299 0.438 0.0 0.0 ?
154 0.744 0.319 0.569 0.0 0.0 ?
155 0.744 0.326 0.660 0.0 0.0 ?
156 0.767 0.215 0.934 0.0 0.0 ?
157 0.767 0.285 0.434 0.0 0.0 ?
158 0.767 0.660 0.021 0.0 0.0 ?
159 0.767 0.840 0.521 0.0 0.0 ?
160 0.778 0.132 0.181 0.0 0.0 ?
161 0.778 0.174 0.181 0.0 0.0 ?
162 0.778 0.326 0.681 0.0 0.0 ?
163 0.778 0.368 0.681 0.0 0.0 ?
164 0.778 0.660 0.024 0.0 0.0 ?
165 0.778 0.743 0.896 0.0 0.0 ?
166 0.778 0.757 0.396 0.0 0.0 ?
167 0.778 0.840 0.524 0.0 0.0 ?
168 0.789 0.646 0.024 0.0 0.0 ?
169 0.789 0.854 0.524 0.0 -0.0 ?
170 0.811 0.205 0.028 0.0 0.0 ?
171 0.811 0.222 0.198 0.0 0.0 ?
172 0.811 0.278 0.698 0.0 0.0 ?
173 0.811 0.295 0.528 0.0 0.0 ?
174 0.811 0.556 0.816 0.0 0.0 ?
175 0.811 0.590 0.812 0.0 0.0 ?
176 0.811 0.910 0.312 0.0 0.0 ?
177 0.811 0.944 0.316 0.0 0.0 ?
178 0.822 0.215 0.028 0.0 0.0 ?
179 0.822 0.233 0.194 0.0 0.0 ?
180 0.822 0.267 0.694 0.0 0.0 ?
181 0.822 0.285 0.528 0.0 0.0 ?
182 0.822 0.562 0.823 0.0 0.0 ?
183 0.822 0.938 0.323 0.0 0.0 ?
184 0.833 0.229 0.028 0.0 -0.0 ?
185 0.833 0.271 0.528 0.0 0.0 ?
186 0.856 0.083 0.156 0.0 -0.0 ?
187 0.856 0.417 0.656 0.0 0.0 ?
188 0.867 0.597 0.604 0.0 0.0 ?
189 0.867 0.903 0.104 0.0 0.0 ?
190 0.878 0.528 0.875 0.0 0.0 ?
191 0.878 0.972 0.375 0.0 0.0 ?
192 0.889 0.250 0.024 0.0 0.0 ?
193 0.889 0.250 0.524 0.0 0.0 ?
194 0.889 0.611 0.719 0.0 0.0 ?
195 0.889 0.889 0.219 0.0 0.0 ?
196 0.933 0.694 0.622 0.0 0.0 ?
197 0.939 0.708 0.594 0.0 0.0 ?
198 0.939 0.792 0.094 0.0 0.0 ?
199 0.933 0.806 0.122 0.0 0.0 ?
200 0.944 0.139 0.597 0.0 0.0 ?
201 0.944 0.361 0.097 0.0 0.0 ?
202 0.956 0.139 0.594 0.0 0.0 ?
203 0.956 0.361 0.094 0.0 0.0 ?
204 0.956 0.688 0.604 0.0 0.0 ?
205 0.956 0.701 0.597 0.0 0.0 ?
206 0.956 0.799 0.097 0.0 0.0 ?
207 0.956 0.812 0.104 0.0 0.0 ?
208 0.967 0.562 0.312 0.0 0.0 ?
209 0.967 0.938 0.812 0.0 0.0 ?
210 0.978 0.569 0.319 0.0 0.0 ?
211 0.978 0.580 0.323 0.0 0.0 ?
212 0.978 0.920 0.823 0.0 0.0 ?
213 0.978 0.931 0.819 0.0 0.0 ?
214 0.989 0.167 0.552 0.0 0.0 ?
215 0.989 0.174 0.556 0.0 -0.0 ?
216 0.989 0.326 0.056 0.0 0.0 ?
217 0.989 0.333 0.052 0.0 0.0 ?
